data_1562124
loop_
_publ_author_name
'Sen, Sajal'
'Perrin, Mark W.'
'Sedgwick, Adam C.'
'Lynch, Vincent M.'
'Sessler, Jonathan L.'
'Arambula, Jonathan F.'

_publ_section_title
;
 Covalent and non-covalent albumin binding of Au(i) bis-NHCs <i>via</i>
 post-synthetic amide modification.
;
_journal_issue 21
_journal_name_full 'Chemical science'
_journal_page_first 7547
_journal_page_last 7553
_journal_paper_doi 10.1039/d1sc01055g
_journal_volume 12
_journal_year 2021
_chemical_formula_moiety '2(C47 H58 Au N6 O3), 2(F6 P), C H2 Cl2'
_chemical_formula_sum 'C95 H118 Au2 Cl2 F12 N12 O6 P2'
_chemical_formula_weight 2278.78
_space_group_crystal_system triclinic
_space_group_IT_number 2
_space_group_name_Hall '-P 1'
_space_group_name_H-M_alt 'P -1'
_atom_sites_solution_hydrogens geom
_atom_sites_solution_primary dual
_audit_creation_date 2020-07-21
_audit_creation_method
;
Olex2 1.3
(compiled 2019.09.11 svn.r3662 for OlexSys, GUI svn.r5938)
;
_audit_update_record
;
2021-02-10 deposited with the CCDC.	2021-04-26 downloaded from the CCDC.
;
_cell_angle_alpha 102.579(2)
_cell_angle_beta 92.7990(10)
_cell_angle_gamma 98.3590(10)
_cell_formula_units_Z 2
_cell_length_a 11.0621(2)
_cell_length_b 18.0164(3)
_cell_length_c 25.9531(5)
_cell_measurement_reflns_used 30088
_cell_measurement_temperature 100.04(11)
_cell_measurement_theta_max 73.1890
_cell_measurement_theta_min 2.7100
_cell_volume 4977.26(16)
_computing_cell_refinement 'CrysAlisPro 1.171.41.70a (Rigaku OD, 2020)'
_computing_data_collection 'CrysAlisPro 1.171.41.70a (Rigaku OD, 2020)'
_computing_data_reduction 'CrysAlisPro 1.171.41.70a (Rigaku OD, 2020)'
_computing_molecular_graphics 'Olex2 1.3 (Dolomanov et al., 2009)'
_computing_publication_material 'Olex2 1.3 (Dolomanov et al., 2009)'
_computing_structure_refinement 'ShelXL 2018/3 (Sheldrick, 2015)'
_computing_structure_solution 'ShelXT n/a (Sheldrick, 2015)'
_diffrn_ambient_environment N~2~
_diffrn_ambient_temperature 100.04(11)
_diffrn_detector 'CCD plate'
_diffrn_detector_area_resol_mean 5.2940
_diffrn_detector_type AtlasS2
_diffrn_measured_fraction_theta_full 0.995
_diffrn_measured_fraction_theta_max 0.971
_diffrn_measurement_details
;
List of Runs (angles in degrees, time in seconds):

  # Type    Start    End  Width  t~exp~   \w     \q     \k     \f   Frames
#--------------------------------------------------------------------------
  1  \w   -116.00 -17.00   1.00    4.00    --  -41.59 -38.00 150.00   99
  2  \w     31.00 135.00   1.00   16.00    --  107.09 -30.00  60.00  104
  3  \w    -66.00  33.00   1.00    4.00    --  -41.59  38.00 -30.00   99
  4  \w     81.00 178.00   1.00   16.00    --  107.09  45.00-120.00   97
  5  \w    -74.00  35.00   1.00    4.00    --  -41.59  77.00  60.00  109
  6  \w     24.00 107.00   1.00   16.00    --  107.09 -94.00  90.00   83
  7  \w      7.00  34.00   1.00    4.00    --   41.59  83.00 152.63   27
  8  \w     34.00 133.00   1.00   16.00    --  107.09 -45.00-120.00   99
  9  \w     26.00 160.00   1.00   16.00    --  107.09 -15.00-120.00  134
 10  \w     24.00 107.00   1.00   16.00    --  107.09 -94.00 -90.00   83
 11  \w     34.00 112.00   1.00   16.00    --  107.09-125.00  90.00   78
 12  \w     34.00 133.00   1.00   16.00    --  107.09 -45.00 150.00   99
 13  \w     26.00 107.00   1.00   16.00    --  107.09 -99.00-174.50   81
 14  \w   -115.00 -13.00   1.00    4.00    --  -41.59 -57.00 -30.00  102
 15  \w      9.00  42.00   1.00    4.00    --   41.59  77.00  90.44   33
 16  \w      7.00  33.00   1.00    4.00    --   41.59  84.00 -62.75   26
 17  \w     54.00 178.00   1.00   16.00    --  107.09  15.00 150.00  124
 18  \w     79.00 178.00   1.00   16.00    --  107.09  30.00 -30.00   99
 19  \w     78.00 178.00   1.00   16.00    --  107.09  61.00-180.00  100
 20  \w     81.00 178.00   1.00   16.00    --  107.09  45.00   0.00   97
 21  \w     78.00 178.00   1.00   16.00    --  107.09  61.00 -90.00  100
 22  \w     79.00 178.00   1.00   16.00    --  107.09  30.00  60.00   99
 23  \w    -87.00  -6.00   1.00    4.00    --  -41.59 125.00 120.00   81
 24  \w      7.00  34.00   1.00    4.00    --   41.59  83.00 -22.99   27
 25  \w      7.00  33.00   1.00    4.00    --   41.59  84.00 -89.90   26
 26  \w     78.00 153.00   1.00   16.00    --  107.09  61.00 150.00   75
;
_diffrn_measurement_device 'four-circle diffractometer'
_diffrn_measurement_device_type 'SuperNova, Dual, Cu at home/near, AtlasS2'
_diffrn_measurement_method '\w scans'
_diffrn_orient_matrix_type 'CrysAlisPro convention (1999,Acta A55,543-557)'
_diffrn_orient_matrix_UB_11 -0.1410227000
_diffrn_orient_matrix_UB_12 -0.0158084000
_diffrn_orient_matrix_UB_13 -0.0021253000
_diffrn_orient_matrix_UB_21 0.0078778000
_diffrn_orient_matrix_UB_22 -0.0098331000
_diffrn_orient_matrix_UB_23 0.0575057000
_diffrn_orient_matrix_UB_31 -0.0016753000
_diffrn_orient_matrix_UB_32 0.0867817000
_diffrn_orient_matrix_UB_33 0.0203339000
_diffrn_radiation_monochromator mirror
_diffrn_radiation_probe x-ray
_diffrn_radiation_type 'Cu K\a'
_diffrn_radiation_wavelength 1.54184
_diffrn_reflns_av_R_equivalents 0.0350
_diffrn_reflns_av_unetI/netI 0.0329
_diffrn_reflns_Laue_measured_fraction_full 0.995
_diffrn_reflns_Laue_measured_fraction_max 0.971
_diffrn_reflns_limit_h_max 13
_diffrn_reflns_limit_h_min -13
_diffrn_reflns_limit_k_max 22
_diffrn_reflns_limit_k_min -20
_diffrn_reflns_limit_l_max 32
_diffrn_reflns_limit_l_min -32
_diffrn_reflns_number 66015
_diffrn_reflns_point_group_measured_fraction_full 0.995
_diffrn_reflns_point_group_measured_fraction_max 0.971
_diffrn_reflns_theta_full 67.684
_diffrn_reflns_theta_max 73.389
_diffrn_reflns_theta_min 2.742
_diffrn_source 'micro-focus sealed X-ray tube'
_diffrn_source_type 'SuperNova (Cu) X-ray Source'
_exptl_absorpt_coefficient_mu 6.933
_exptl_absorpt_correction_T_max 0.952
_exptl_absorpt_correction_T_min 0.307
_exptl_absorpt_correction_type 'gaussian and multi-scan'
_exptl_absorpt_process_details
;
CrysAlisPro 1.171.41.70a (Rigaku Oxford Diffraction, 2020)
Numerical absorption correction based on gaussian integration over
a multifaceted crystal model
Empirical absorption correction using spherical harmonics,
implemented in SCALE3 ABSPACK scaling algorithm.
;
_exptl_crystal_colour 'clear colourless'
_exptl_crystal_colour_lustre clear
_exptl_crystal_colour_primary colourless
_exptl_crystal_density_diffrn 1.521
_exptl_crystal_description plank
_exptl_crystal_F_000 2300
_exptl_crystal_size_max 0.231
_exptl_crystal_size_mid 0.08
_exptl_crystal_size_min 0.046
_refine_diff_density_max 1.105
_refine_diff_density_min -1.538
_refine_diff_density_rms 0.097
_refine_ls_extinction_method none
_refine_ls_goodness_of_fit_ref 1.047
_refine_ls_hydrogen_treatment constr
_refine_ls_matrix_type full
_refine_ls_number_parameters 1467
_refine_ls_number_reflns 19449
_refine_ls_number_restraints 1779
_refine_ls_restrained_S_all 1.029
_refine_ls_R_factor_all 0.0425
_refine_ls_R_factor_gt 0.0364
_refine_ls_shift/su_max 0.005
_refine_ls_shift/su_mean 0.000
_refine_ls_structure_factor_coef Fsqd
_refine_ls_weighting_details 'w=1/[\s^2^(Fo^2^)+(0.0363P)^2^+14.9740P] where P=(Fo^2^+2Fc^2^)/3'
_refine_ls_weighting_scheme calc
_refine_ls_wR_factor_gt 0.0891
_refine_ls_wR_factor_ref 0.0940
_reflns_Friedel_coverage 0.000
_reflns_number_gt 17241
_reflns_number_total 19449
_reflns_threshold_expression 'I > 2\s(I)'
_cod_data_source_file d1sc01055g2.cif
_cod_data_source_block Complex7
_cod_depositor_comments 'Adding full bibliography for 1562121--1562124.cif.'
_cod_database_code 1562124
_shelx_shelxl_version_number 2018/3
_chemical_oxdiff_formula C95H118Au2Cl2P2F12N12O6
_shelx_space_group_comment
;
The symmetry employed for this shelxl refinement is uniquely defined
by the following loop, which should always be used as a source of
symmetry information in preference to the above space-group names.
They are only intended as comments.
;
_reflns_odcompleteness_completeness 99.50
_reflns_odcompleteness_iscentric 1
_reflns_odcompleteness_theta 66.97
_olex2_refinement_description
;
1. Fixed Uiso
 At 1.2 times of:
  All C(H) groups, All C(H,H) groups, All C(H,H,H,H) groups, All N(H) groups
 At 1.5 times of:
  All C(H,H,H) groups
2. Restrained distances
 P2A-F7A = P2A-F8A = P2A-F9A = P2A-F10A = P2A-F11A = P2A-F12A
 1.58 with sigma of 0.02
 P2-F7 = P2-F8 = P2-F9 = P2-F10 = P2-F11 = P2-F12
 1.58 with sigma of 0.02
 C44-O2 = C47-O3 = C44A-O2A = C47A-O3A
 1.21 with sigma of 0.02
 N6-C44 = N6-C47 = N6A-C44A = N6A-C47A
 1.39 with sigma of 0.02
 C44-C45 = C46-C47 = C44A-C45A = C46A-C47A
 1.49 with sigma of 0.02
 C45-C46 = C45A-C46A
 1.33 with sigma of 0.02
 N6-C43 = N6A-C43A
 1.45 with sigma of 0.02
 C43-C44 = C43-C47 = C43A-C44A = C43A-C47A
 2.52 with sigma of 0.02
 C44-C47 = C44A-C47A = C44-C46 = C44A-C46A = C45-C47 = C45A-C47A
 2.29 with sigma of 0.02
 N6-O2 = N6-O3 = N6A-O2A = N6A-O3A
 2.29 with sigma of 0.02
 Cl1-C1A = Cl2-C1A = Cl1A-C1B = Cl2A-C1B
 1.75 with sigma of 0.02
 O4A-C88A
 1.2 with sigma of 0.02
 N11A-C88A
 1.33 with sigma of 0.02
 C88A-C87A
 1.5 with sigma of 0.02
 C89-N11
 1.35 with sigma of 0.02
 C89A-N11A
 1.35 with sigma of 0.02
 C90A-C89A
 1.52 with sigma of 0.02
 F7A-F9A \\sim F7A-F10A \\sim F7A-F11A \\sim F7A-F12A \\sim F8A-F9A \\sim
F8A-F10A \\sim F8A-F11A ~
 F8A-F12A
 with sigma of 0.01
 F9A-F10A \\sim F9A-F12A \\sim F10A-F11A \\sim F11A-F12A
 with sigma of 0.01
 F8-F9 \\sim F7-F10 \\sim F7-F11 \\sim F7-F12 \\sim F8-F9 \\sim F8-F10 \\sim
F8-F11 \\sim F8-F12
 with sigma of 0.01
 F9-F10 \\sim F9-F12 \\sim F10-F11 \\sim F11-F12
 with sigma of 0.01
 N6-C43 \\sim N6A-C43A
 with sigma of 0.02
 N6-C47 \\sim N6A-C47A
 with sigma of 0.02
 N6-C44 \\sim N6A-C44A
 with sigma of 0.02
 O3-C47 \\sim O3A-C47A
 with sigma of 0.02
 O2-C44 \\sim O2A-C44A
 with sigma of 0.02
 C42-C43 \\sim C42-C43A
 with sigma of 0.02
 C47-C46 \\sim C47A-C46A
 with sigma of 0.02
 C44-C45 \\sim C44A-C45A
 with sigma of 0.02
 C46-C45 \\sim C46A-C45A
 with sigma of 0.02
 N6-O3 \\sim N6A-O3A
 with sigma of 0.04
 N6-O2 \\sim N6A-O2A
 with sigma of 0.04
 N6-C42 \\sim N6A-C42
 with sigma of 0.04
 N6-C46 \\sim N6A-C46A
 with sigma of 0.04
 N6-C45 \\sim N6A-C45A
 with sigma of 0.04
 O3-C46 \\sim O3A-C46A
 with sigma of 0.04
 O2-C45 \\sim O2A-C45A
 with sigma of 0.04
 C43-C47 \\sim C43A-C47A
 with sigma of 0.04
 C43-C44 \\sim C43A-C44A
 with sigma of 0.04
 C47-C44 \\sim C47A-C44A
 with sigma of 0.04
 C47-C45 \\sim C47A-C45A
 with sigma of 0.04
 C44-C46 \\sim C44A-C46A
 with sigma of 0.04
 Cl2-C1A \\sim Cl2A-C1B
 with sigma of 0.02
 Cl1-C1A \\sim Cl1A-C1B
 with sigma of 0.02
 Cl2-Cl1 \\sim Cl2A-Cl1A
 with sigma of 0.04
 Cl1-Cl2 \\sim Cl1A-Cl2A
 with sigma of 0.01
 C91-O5 \\sim C91A-O5A
 with sigma of 0.02
 C91-N12 \\sim C91A-N12A
 with sigma of 0.02
 C91-C92 \\sim C91A-C92A
 with sigma of 0.02
 N12-C94 \\sim N12A-C94A
 with sigma of 0.02
 N12-C90 \\sim N12A-C90A
 with sigma of 0.02
 O6-C94 \\sim O6A-C94A
 with sigma of 0.02
 C89-C90 \\sim C89-C90A
 with sigma of 0.02
 C92-C93 \\sim C92A-C93A
 with sigma of 0.02
 C94-C93 \\sim C94A-C93A
 with sigma of 0.02
 C91-C94 \\sim C91A-C94A
 with sigma of 0.04
 C91-C93 \\sim C91A-C93A
 with sigma of 0.04
 C91-C90 \\sim C91A-C90A
 with sigma of 0.04
 O5-N12 \\sim O5A-N12A
 with sigma of 0.04
 O5-C92 \\sim O5A-C92A
 with sigma of 0.04
 N12-O6 \\sim N12A-O6A
 with sigma of 0.04
 N12-C89 \\sim N12A-C89
 with sigma of 0.04
 N12-C92 \\sim N12A-C92A
 with sigma of 0.04
 N12-C93 \\sim N12A-C93A
 with sigma of 0.04
 O6-C93 \\sim O6A-C93A
 with sigma of 0.04
 C92-C94 \\sim C92A-C94A
 with sigma of 0.04
 C94-C90 \\sim C94A-C90A
 with sigma of 0.04
3. Restrained planarity
 C43, N6, C44, O2, C45, C46, C47, O3
 with sigma of 0.01
 C43A, N6A, C44A, O2A, C45A, C46A, C47A, O3A
 with sigma of 0.01
 O6, C94, C93, C92, C91, N12, O5
 with sigma of 0.01
 C90A, N12A, C94A, O6A, C93A, C92A, O5A, C91A
 with sigma of 0.01
 O6A, C94A, C93A, C92A, C91A, N12A, C90A, O5A
 with sigma of 0.02
 C87A, C88A, O4A, N11A
 with sigma of 0.02
 C87, C88, N11, O4
 with sigma of 0.02
4. Uiso/Uaniso restraints and constraints
F9 \\sim F7 \\sim F12 \\sim F10 \\sim F8 \\sim F11 \\sim F11A \\sim F12A \\sim
F10A \\sim F7A \\sim F9A \\sim F8A: within 2A with sigma of 0.01 and sigma for
terminal atoms of 0.02 within 2A
P2 \\sim P2A: within 2A with sigma of 0.01 and sigma for terminal atoms of 0.02
within 2A
C43A \\sim C43 \\sim N6A \\sim N6 \\sim C47A \\sim C47 \\sim O3 \\sim O3A \\sim
C46A \\sim C46 \\sim C45A \\sim C45 \\sim C44A \\sim C44 \\sim O2 \\sim O2A:
within 2A with sigma of 0.01 and sigma for terminal atoms of 0.02 within 2A
C1A \\sim C1B \\sim Cl2 \\sim Cl2A \\sim Cl1A \\sim Cl1: within 2A with sigma
of 0.01 and sigma for terminal atoms of 0.02 within 2A
C90A \\sim C90 \\sim N12 \\sim N12A \\sim O6 \\sim O6A \\sim C94A \\sim C94
\\sim C93 \\sim C93A \\sim C92 \\sim C92A \\sim C91A \\sim O5A \\sim O5 \\sim
C91: within 2A with sigma of 0.01 and sigma for terminal atoms of 0.02 within 2A
All non-hydrogen atoms restrained to be isotropic: with sigma of 0.01 and sigma
for terminal atoms of 0.02
Uanis(Cl2A) = Uanis(Cl2) = Uanis(Cl1A) = Uanis(Cl1)
5. Others
 Sof(C90A)=Sof(H90C)=Sof(H90D)=Sof(N12A)=Sof(C91A)=Sof(C94A)=Sof(C93A)=
 Sof(H93A)=Sof(C92A)=Sof(H92A)=Sof(O6A)=Sof(O5A)=Sof(O4A)=Sof(C88A)=Sof(C87A)=
 Sof(H87C)=Sof(H87D)=Sof(C89A)=Sof(H89C)=Sof(H89D)=Sof(N11A)=Sof(H11A)=1-FVAR(1)
 Sof(C91)=Sof(N11)=Sof(H11)=Sof(O4)=Sof(O5)=Sof(C87)=Sof(H87A)=Sof(H87B)=
 Sof(N12)=Sof(C88)=Sof(O6)=Sof(C89)=Sof(H89A)=Sof(H89B)=Sof(C92)=Sof(H92)=
 Sof(C94)=Sof(C93)=Sof(H93)=Sof(C90)=Sof(H90A)=Sof(H90B)=FVAR(1)
 Sof(P2A)=Sof(F11A)=Sof(F12A)=Sof(F10A)=Sof(F7A)=Sof(F9A)=Sof(F8A)=1-FVAR(2)
 Sof(P2)=Sof(F9)=Sof(F7)=Sof(F12)=Sof(F10)=Sof(F8)=Sof(F11)=FVAR(2)
 Sof(H42C)=Sof(H42D)=Sof(O3A)=Sof(C47A)=Sof(C46A)=Sof(H46A)=Sof(C45A)=
 Sof(H45A)=Sof(C44A)=Sof(O2A)=Sof(N6A)=Sof(C43A)=Sof(H43C)=Sof(H43D)=1-FVAR(3)
 Sof(N6)=Sof(O3)=Sof(O2)=Sof(H42A)=Sof(H42B)=Sof(C43)=Sof(H43A)=Sof(H43B)=
 Sof(C47)=Sof(C44)=Sof(C46)=Sof(H46)=Sof(C45)=Sof(H45)=FVAR(3)
 Sof(Cl1A)=Sof(Cl2A)=Sof(C1B)=Sof(H1BA)=Sof(H1BB)=1-FVAR(4)
 Sof(Cl2)=Sof(Cl1)=Sof(C1A)=Sof(H1AA)=Sof(H1AB)=FVAR(4)
6.a Ternary CH refined with riding coordinates:
 C60(H60), C25(H25), C10(H10), C72(H72), C57(H57), C13(H13), C69(H69), C22(H22)
6.b Secondary CH2 refined with riding coordinates:
 C40(H40A,H40B), C87(H87A,H87B), C42(H42A,H42B), C42(H42C,H42D), C43(H43A,
 H43B), C89(H89A,H89B), C90(H90A,H90B), C1A(H1AA,H1AB), C90A(H90C,H90D),
 C43A(H43C,H43D), C1B(H1BA,H1BB), C87A(H87C,H87D), C89A(H89C,H89D)
6.c Aromatic/amide H refined with riding coordinates:
 C2(H2), C54(H54), C7(H7), C55(H55), C3(H3), C50(H50), C53(H53), C49(H49),
 C35(H35), C20(H20), C6(H6), C82(H82), C19(H19), C18(H18), N5(H5), C8(H8),
 C33(H33), C76(H76), C67(H67), C80(H80), N11(H11), C77(H77), C29(H29), C30(H30),
  C66(H66), C65(H65), C92(H92), C46(H46), C93(H93), C45(H45), C93A(H93A),
 C92A(H92A), C46A(H46A), C45A(H45A), N11A(H11A)
6.d Idealised Me refined as rotating group:
 C74(H74A,H74B,H74C), C86(H86A,H86B,H86C), C11(H11B,H11C,H11D), C38(H38A,H38B,
 H38C), C84(H84A,H84B,H84C), C37(H37A,H37B,H37C), C39(H39A,H39B,H39C), C58(H58A,
 H58B,H58C), C70(H70A,H70B,H70C), C85(H85A,H85B,H85C), C62(H62A,H62B,H62C),
 C15(H15A,H15B,H15C), C59(H59A,H59B,H59C), C14(H14A,H14B,H14C), C24(H24A,H24B,
 H24C), C12(H12A,H12B,H12C), C23(H23A,H23B,H23C), C61(H61A,H61B,H61C), C73(H73A,
 H73B,H73C), C27(H27A,H27B,H27C), C26(H26A,H26B,H26C), C71(H71A,H71B,H71C)
;
_olex2_date_sample_data_collection 2020-07-14
_olex2_submission_special_instructions 'No special instructions were received'
_oxdiff_exptl_absorpt_empirical_details
;
Empirical correction (ABSPACK) includes:
- Absorption correction using spherical harmonics
- Frame scaling
;
_oxdiff_exptl_absorpt_empirical_full_max 1.692
_oxdiff_exptl_absorpt_empirical_full_min 0.724

loop_
_space_group_symop_operation_xyz
'x, y, z'
'-x, -y, -z'

loop_
_atom_site_label
_atom_site_type_symbol
_atom_site_fract_x
_atom_site_fract_y
_atom_site_fract_z
_atom_site_U_iso_or_equiv
_atom_site_adp_type
_atom_site_occupancy
_atom_site_site_symmetry_order
_atom_site_calc_flag
_atom_site_refinement_flags_posn
_atom_site_refinement_flags_adp
_atom_site_refinement_flags_occupancy
_atom_site_disorder_assembly
_atom_site_disorder_group
Au1 Au 0.33948(2) 0.78564(2) 0.25899(2) 0.02566(5) Uani 1 1 d . U . . .
Au2 Au 0.29279(2) 0.65863(2) 0.76947(2) 0.02839(5) Uani 1 1 d . U . . .
P1 P 0.80794(9) 0.68021(7) 1.01063(4) 0.0302(2) Uani 1 1 d . U . . .
P2 P 0.6351(6) 0.6365(3) 0.44774(13) 0.0487(11) Uani 0.582(10) 1 d D U P A 1
F2 F 0.7128(3) 0.73804(18) 1.00671(11) 0.0483(7) Uani 1 1 d . U . . .
F6 F 0.7004(3) 0.60960(18) 0.99020(12) 0.0539(8) Uani 1 1 d . U . . .
F5 F 0.8360(3) 0.67756(19) 0.95046(11) 0.0473(7) Uani 1 1 d . U . . .
F3 F 0.7790(3) 0.68183(18) 1.07063(10) 0.0470(7) Uani 1 1 d . U . . .
F1 F 0.9042(3) 0.6242(2) 1.01509(12) 0.0561(8) Uani 1 1 d . U . . .
F4 F 0.9149(3) 0.75223(19) 1.03082(13) 0.0550(8) Uani 1 1 d . U . . .
Cl2 Cl 0.8543(6) 0.8806(4) 0.5270(2) 0.1072(9) Uani 0.570(5) 1 d D U P B 1
N8 N 0.5632(3) 0.65774(19) 0.79562(13) 0.0260(7) Uani 1 1 d . U . . .
N2 N 0.0646(3) 0.7653(2) 0.23497(13) 0.0297(7) Uani 1 1 d . U . . .
N1 N 0.1528(3) 0.7380(2) 0.16315(13) 0.0281(7) Uani 1 1 d . U . . .
N7 N 0.4675(3) 0.6726(2) 0.86592(14) 0.0296(7) Uani 1 1 d . U . . .
Cl1 Cl 0.8688(5) 0.7856(4) 0.60393(18) 0.1072(9) Uani 0.570(5) 1 d D U P B 1
N9 N 0.0364(3) 0.6864(2) 0.73932(16) 0.0364(8) Uani 1 1 d . U . . .
F9 F 0.6990(7) 0.6181(5) 0.4995(2) 0.064(2) Uani 0.582(10) 1 d D U P A 1
F7 F 0.7398(7) 0.7098(4) 0.4525(3) 0.061(2) Uani 0.582(10) 1 d D U P A 1
C48 C 0.4527(3) 0.6634(2) 0.81326(16) 0.0259(8) Uani 1 1 d . U . . .
C1 C 0.1748(3) 0.7607(2) 0.21612(15) 0.0266(8) Uani 1 1 d . U . . .
N3 N 0.6147(3) 0.8303(2) 0.28717(16) 0.0381(9) Uani 1 1 d . U . . .
O1 O 0.4380(4) 0.9331(3) 0.39429(16) 0.0614(11) Uani 1 1 d . U . . .
N4 N 0.5226(4) 0.8027(3) 0.35291(16) 0.0434(10) Uani 1 1 d . U . . .
C4 C 0.2470(4) 0.7307(2) 0.12684(15) 0.0273(8) Uani 1 1 d . U . . .
N10 N 0.0991(4) 0.6059(3) 0.6770(2) 0.0517(11) Uani 1 1 d . U . . .
C2 C 0.0289(4) 0.7292(3) 0.14877(17) 0.0363(10) Uani 1 1 d . U . . .
H2 H -0.009815 0.713694 0.113782 0.044 Uiso 1 1 calc R U . . .
C56 C 0.3513(4) 0.7603(3) 0.92039(16) 0.0321(9) Uani 1 1 d . U . . .
C54 C 0.1824(4) 0.7078(3) 0.96425(18) 0.0381(10) Uani 1 1 d . U . . .
H54 H 0.116909 0.715959 0.986068 0.046 Uiso 1 1 calc R U . . .
C7 C 0.4294(4) 0.7184(3) 0.05883(18) 0.0404(10) Uani 1 1 d . U . . .
H7 H 0.493195 0.714274 0.035676 0.048 Uiso 1 1 calc R U . . .
C55 C 0.2546(4) 0.7700(3) 0.95209(17) 0.0352(9) Uani 1 1 d . U . . .
H55 H 0.237635 0.820449 0.965705 0.042 Uiso 1 1 calc R U . . .
F12 F 0.5534(6) 0.6884(4) 0.4842(3) 0.067(2) Uani 0.582(10) 1 d D U P A 1
C9 C 0.3015(4) 0.7973(2) 0.11193(16) 0.0300(8) Uani 1 1 d . U . . .
C3 C -0.0264(4) 0.7466(3) 0.19377(18) 0.0387(10) Uani 1 1 d . U . . .
H3 H -0.111757 0.746223 0.196718 0.046 Uiso 1 1 calc R U . . .
C50 C 0.6501(4) 0.6650(3) 0.83781(17) 0.0331(9) Uani 1 1 d . U . . .
H50 H 0.735304 0.663612 0.835848 0.040 Uiso 1 1 calc R U . . .
C51 C 0.3709(4) 0.6845(3) 0.90072(16) 0.0308(8) Uani 1 1 d . U . . .
C21 C 0.0593(4) 0.8713(3) 0.31148(18) 0.0343(9) Uani 1 1 d . U . . .
C53 C 0.2051(4) 0.6337(3) 0.94485(18) 0.0386(10) Uani 1 1 d . U . . .
H53 H 0.155303 0.591518 0.953857 0.046 Uiso 1 1 calc R U . . .
C16 C 0.0439(4) 0.7920(3) 0.28999(16) 0.0310(9) Uani 1 1 d . U . . .
C49 C 0.5891(4) 0.6745(3) 0.88225(17) 0.0344(9) Uani 1 1 d . U . . .
H49 H 0.623130 0.681062 0.917588 0.041 Uiso 1 1 calc R U . . .
C36 C 0.6593(4) 0.9304(3) 0.23883(18) 0.0342(9) Uani 1 1 d . U . . .
C35 C 0.6894(4) 0.9518(3) 0.19215(19) 0.0364(9) Uani 1 1 d . U . . .
H35 H 0.702815 1.004918 0.191674 0.044 Uiso 1 1 calc R U . . .
C20 C 0.0297(4) 0.8952(3) 0.36342(19) 0.0403(10) Uani 1 1 d . U . . .
H20 H 0.038916 0.948618 0.379294 0.048 Uiso 1 1 calc R U . . .
C32 C 0.6462(4) 0.7961(3) 0.1925(2) 0.0359(9) Uani 1 1 d . U . . .
C28 C 0.5040(4) 0.8092(3) 0.30273(17) 0.0334(9) Uani 1 1 d . U . . .
C63 C 0.5872(3) 0.6490(2) 0.74083(16) 0.0285(8) Uani 1 1 d . U . . .
C52 C 0.3001(4) 0.6199(3) 0.91216(17) 0.0350(9) Uani 1 1 d . U . . .
C60 C 0.4312(4) 0.8287(3) 0.90741(18) 0.0366(9) Uani 1 1 d . U . . .
H60 H 0.498506 0.808245 0.887169 0.044 Uiso 1 1 calc R U . . .
C31 C 0.6390(4) 0.8521(3) 0.23819(18) 0.0336(9) Uani 1 1 d . U . . .
C6 C 0.3727(4) 0.6538(3) 0.07351(17) 0.0389(10) Uani 1 1 d . U . . .
H6 H 0.397391 0.605466 0.059959 0.047 Uiso 1 1 calc R U . . .
F10 F 0.7189(7) 0.5837(4) 0.4115(2) 0.0593(19) Uani 0.582(10) 1 d D U P A 1
C25 C 0.1063(4) 0.9299(3) 0.2798(2) 0.0399(10) Uani 1 1 d . U . . .
H25 H 0.132199 0.900811 0.245880 0.048 Uiso 1 1 calc R U . . .
C34 C 0.7006(4) 0.8977(3) 0.14606(19) 0.0381(10) Uani 1 1 d . U . . .
C68 C 0.6018(4) 0.7153(3) 0.72035(18) 0.0356(9) Uani 1 1 d . U . . .
C5 C 0.2795(4) 0.6581(3) 0.10792(17) 0.0342(9) Uani 1 1 d . U . . .
F8 F 0.5329(8) 0.5619(4) 0.4433(3) 0.075(2) Uani 0.582(10) 1 d D U P A 1
C78 C 0.0316(4) 0.7428(3) 0.78720(18) 0.0333(9) Uani 1 1 d . U . . .
C82 C 0.0447(4) 0.8742(3) 0.83176(19) 0.0397(10) Uani 1 1 d . U . . .
H82 H 0.060762 0.927375 0.831617 0.048 Uiso 1 1 calc R U . . .
C19 C -0.0130(4) 0.8420(3) 0.39211(19) 0.0445(11) Uani 1 1 d . U . . .
H19 H -0.034802 0.859503 0.427133 0.053 Uiso 1 1 calc R U . . .
C17 C 0.0055(4) 0.7376(3) 0.31935(18) 0.0371(10) Uani 1 1 d . U . . .
C64 C 0.5929(4) 0.5753(3) 0.71111(18) 0.0349(9) Uani 1 1 d . U . . .
C83 C 0.0581(4) 0.8201(3) 0.78635(17) 0.0322(9) Uani 1 1 d . U . . .
C18 C -0.0242(4) 0.7651(3) 0.37097(19) 0.0416(11) Uani 1 1 d . U . . .
H18 H -0.052756 0.729576 0.391600 0.050 Uiso 1 1 calc R U . . .
N5 N 0.3032(5) 0.8768(4) 0.4422(2) 0.0671(14) Uani 1 1 d . U . . .
H5 H 0.269404 0.832543 0.448351 0.081 Uiso 1 1 calc R U . . .
C75 C 0.1321(4) 0.6505(3) 0.7252(2) 0.0377(10) Uani 1 1 d . U . . .
C8 C 0.3939(4) 0.7893(3) 0.07763(17) 0.0373(10) Uani 1 1 d . U . . .
H8 H 0.433413 0.833286 0.066918 0.045 Uiso 1 1 calc R U . . .
C33 C 0.6772(4) 0.8204(3) 0.1471(2) 0.0402(10) Uani 1 1 d . U . . .
H33 H 0.682455 0.782860 0.115616 0.048 Uiso 1 1 calc R U . . .
C91 C 0.1741(8) 0.6947(5) 0.4869(3) 0.0451(18) Uani 0.613(4) 1 d D U P C 1
C79 C -0.0022(4) 0.7183(3) 0.8326(2) 0.0375(10) Uani 1 1 d . U . . .
C76 C -0.0569(4) 0.6636(3) 0.6990(2) 0.0496(13) Uani 1 1 d . U . . .
H76 H -0.134154 0.680821 0.698977 0.060 Uiso 1 1 calc R U . . .
C10 C 0.2144(5) 0.5860(3) 0.12242(19) 0.0421(11) Uani 1 1 d . U . . .
H10 H 0.168495 0.602369 0.154108 0.051 Uiso 1 1 calc R U . . .
C72 C 0.6017(4) 0.7946(3) 0.7551(2) 0.0406(10) Uani 1 1 d . U . . .
H72 H 0.566348 0.787388 0.788724 0.049 Uiso 1 1 calc R U . . .
C67 C 0.6214(4) 0.7047(3) 0.6665(2) 0.0473(12) Uani 1 1 d . U . . .
H67 H 0.632339 0.748007 0.650952 0.057 Uiso 1 1 calc R U . . .
C74 C 0.7340(5) 0.8366(3) 0.7695(3) 0.0541(14) Uani 1 1 d . U . . .
H74A H 0.779954 0.807019 0.788685 0.081 Uiso 1 1 calc R U . . .
H74B H 0.733564 0.887873 0.791880 0.081 Uiso 1 1 calc R U . . .
H74C H 0.772897 0.841606 0.737008 0.081 Uiso 1 1 calc R U . . .
C80 C -0.0141(4) 0.7746(3) 0.8774(2) 0.0422(11) Uani 1 1 d . U . . .
H80 H -0.038060 0.759313 0.908711 0.051 Uiso 1 1 calc R U . . .
C57 C 0.3257(4) 0.5389(3) 0.89109(19) 0.0391(10) Uani 1 1 d . U . . .
H57 H 0.383169 0.540668 0.862666 0.047 Uiso 1 1 calc R U . . .
N11 N 0.3117(11) 0.5762(6) 0.5662(4) 0.049(3) Uani 0.613(4) 1 d D U P C 1
H11 H 0.317201 0.527909 0.566171 0.059 Uiso 0.613(4) 1 calc R U P C 1
C13 C 0.2608(4) 0.8748(3) 0.13148(18) 0.0368(9) Uani 1 1 d . U . . .
H13 H 0.194647 0.867305 0.155644 0.044 Uiso 1 1 calc R U . . .
C86 C 0.0988(5) 0.8445(3) 0.7370(2) 0.0434(11) Uani 1 1 d . U . . .
H86A H 0.165863 0.817572 0.723864 0.065 Uiso 1 1 calc R U . . .
H86B H 0.127115 0.900250 0.745378 0.065 Uiso 1 1 calc R U . . .
H86C H 0.029752 0.831584 0.709797 0.065 Uiso 1 1 calc R U . . .
C11 C 0.1228(5) 0.5394(3) 0.0774(2) 0.0499(12) Uani 1 1 d . U . . .
H11B H 0.062778 0.571220 0.069445 0.075 Uiso 1 1 calc R U . . .
H11C H 0.080336 0.493997 0.087863 0.075 Uiso 1 1 calc R U . . .
H11D H 0.166012 0.522908 0.045883 0.075 Uiso 1 1 calc R U . . .
C77 C -0.0190(5) 0.6135(3) 0.6603(3) 0.0598(16) Uani 1 1 d . U . . .
H77 H -0.063804 0.587671 0.627589 0.072 Uiso 1 1 calc R U . . .
C81 C 0.0082(4) 0.8524(3) 0.8775(2) 0.0416(10) Uani 1 1 d . U . . .
O4 O 0.2215(8) 0.6790(4) 0.6021(3) 0.054(2) Uani 0.613(4) 1 d . U P C 1
C41 C 0.3915(5) 0.8772(4) 0.4089(2) 0.0515(13) Uani 1 1 d . U . . .
C29 C 0.7039(4) 0.8373(3) 0.3279(2) 0.0495(13) Uani 1 1 d . U . . .
H29 H 0.789815 0.851413 0.326922 0.059 Uiso 1 1 calc R U . . .
C30 C 0.6462(5) 0.8203(4) 0.3687(2) 0.0532(14) Uani 1 1 d . U . . .
H30 H 0.683436 0.820337 0.402445 0.064 Uiso 1 1 calc R U . . .
C69 C 0.5756(5) 0.5053(3) 0.7351(2) 0.0449(11) Uani 1 1 d . U . . .
H69 H 0.599063 0.523588 0.774055 0.054 Uiso 1 1 calc R U . . .
C38 C 0.7334(6) 0.9216(3) 0.0957(2) 0.0563(14) Uani 1 1 d . U . . .
H38A H 0.806546 0.900560 0.083541 0.084 Uiso 1 1 calc R U . . .
H38B H 0.749909 0.977908 0.102429 0.084 Uiso 1 1 calc R U . . .
H38C H 0.664945 0.901746 0.068443 0.084 Uiso 1 1 calc R U . . .
C84 C -0.0233(5) 0.6338(3) 0.8333(3) 0.0515(14) Uani 1 1 d . U . . .
H84A H -0.075051 0.604558 0.801599 0.077 Uiso 1 1 calc R U . . .
H84B H -0.064037 0.626694 0.864990 0.077 Uiso 1 1 calc R U . . .
H84C H 0.055695 0.615196 0.833866 0.077 Uiso 1 1 calc R U . . .
C37 C 0.6179(5) 0.7110(3) 0.1915(2) 0.0463(12) Uani 1 1 d . U . . .
H37A H 0.655218 0.701357 0.223993 0.069 Uiso 1 1 calc R U . . .
H37B H 0.651383 0.681527 0.160698 0.069 Uiso 1 1 calc R U . . .
H37C H 0.528935 0.695057 0.189313 0.069 Uiso 1 1 calc R U . . .
C66 C 0.6252(5) 0.6329(4) 0.6360(2) 0.0553(14) Uani 1 1 d . U . . .
H66 H 0.636710 0.627055 0.599385 0.066 Uiso 1 1 calc R U . . .
C39 C 0.6476(5) 0.9901(3) 0.2882(2) 0.0467(11) Uani 1 1 d . U . . .
H39A H 0.717830 0.994351 0.313761 0.070 Uiso 1 1 calc R U . . .
H39B H 0.571630 0.974680 0.303722 0.070 Uiso 1 1 calc R U . . .
H39C H 0.645764 1.039963 0.279126 0.070 Uiso 1 1 calc R U . . .
O5 O 0.2550(8) 0.7506(4) 0.4920(3) 0.0607(19) Uani 0.613(4) 1 d D U P C 1
C58 C 0.3886(5) 0.5103(3) 0.9351(2) 0.0505(12) Uani 1 1 d . U . . .
H58A H 0.333646 0.507835 0.963408 0.076 Uiso 1 1 calc R U . . .
H58B H 0.464340 0.545865 0.949485 0.076 Uiso 1 1 calc R U . . .
H58C H 0.408188 0.458892 0.920699 0.076 Uiso 1 1 calc R U . . .
F11 F 0.5724(7) 0.6537(4) 0.3962(2) 0.073(2) Uani 0.582(10) 1 d D U P A 1
C22 C -0.0050(5) 0.6511(3) 0.2970(2) 0.0484(12) Uani 1 1 d . U . . .
H22 H 0.036845 0.643012 0.263419 0.058 Uiso 1 1 calc R U . . .
C40 C 0.4274(5) 0.7974(3) 0.3884(2) 0.0481(12) Uani 1 1 d . U . . .
H40A H 0.456478 0.777447 0.418579 0.058 Uiso 1 1 calc R U . . .
H40B H 0.354797 0.761127 0.369558 0.058 Uiso 1 1 calc R U . . .
C70 C 0.4411(5) 0.4684(3) 0.7280(2) 0.0532(13) Uani 1 1 d . U . . .
H70A H 0.415700 0.449128 0.690193 0.080 Uiso 1 1 calc R U . . .
H70B H 0.390892 0.506814 0.743465 0.080 Uiso 1 1 calc R U . . .
H70C H 0.430212 0.425518 0.745888 0.080 Uiso 1 1 calc R U . . .
C85 C -0.0056(6) 0.9119(4) 0.9273(2) 0.0614(15) Uani 1 1 d . U . . .
H85A H 0.069104 0.921596 0.951213 0.092 Uiso 1 1 calc R U . . .
H85B H -0.075741 0.892586 0.945014 0.092 Uiso 1 1 calc R U . . .
H85C H -0.019212 0.959916 0.917724 0.092 Uiso 1 1 calc R U . . .
C62 C 0.3604(6) 0.8664(3) 0.8715(3) 0.0583(15) Uani 1 1 d . U . . .
H62A H 0.293200 0.887163 0.889992 0.087 Uiso 1 1 calc R U . . .
H62B H 0.326874 0.828050 0.839224 0.087 Uiso 1 1 calc R U . . .
H62C H 0.415457 0.908297 0.862163 0.087 Uiso 1 1 calc R U . . .
C15 C 0.3648(6) 0.9338(3) 0.1634(3) 0.0605(15) Uani 1 1 d . U . . .
H15A H 0.429435 0.944568 0.140318 0.091 Uiso 1 1 calc R U . . .
H15B H 0.398435 0.913454 0.192177 0.091 Uiso 1 1 calc R U . . .
H15C H 0.333755 0.981467 0.178432 0.091 Uiso 1 1 calc R U . . .
C65 C 0.6124(5) 0.5690(4) 0.6575(2) 0.0502(13) Uani 1 1 d . U . . .
H65 H 0.616970 0.519897 0.635715 0.060 Uiso 1 1 calc R U . . .
C59 C 0.2104(6) 0.4826(4) 0.8671(3) 0.0691(19) Uani 1 1 d . U . . .
H59A H 0.232024 0.431496 0.853427 0.104 Uiso 1 1 calc R U . . .
H59B H 0.172121 0.500312 0.838142 0.104 Uiso 1 1 calc R U . . .
H59C H 0.152769 0.479607 0.894396 0.104 Uiso 1 1 calc R U . . .
N6 N 0.3328(7) 0.9233(4) 0.5538(2) 0.0760(18) Uani 0.738(13) 1 d D U P D 1
C14 C 0.2060(6) 0.9036(3) 0.0856(2) 0.0568(14) Uani 1 1 d . U . . .
H14A H 0.177097 0.952420 0.099551 0.085 Uiso 1 1 calc R U . . .
H14B H 0.137077 0.865350 0.066750 0.085 Uiso 1 1 calc R U . . .
H14C H 0.268845 0.911614 0.061136 0.085 Uiso 1 1 calc R U . . .
O3 O 0.1518(8) 0.9366(6) 0.5925(3) 0.100(3) Uani 0.738(13) 1 d D U P D 1
C24 C 0.0593(6) 0.6123(4) 0.3358(3) 0.0617(15) Uani 1 1 d . U . . .
H24A H 0.142881 0.639963 0.346360 0.093 Uiso 1 1 calc R U . . .
H24B H 0.062309 0.558645 0.318420 0.093 Uiso 1 1 calc R U . . .
H24C H 0.013404 0.613723 0.367293 0.093 Uiso 1 1 calc R U . . .
O2 O 0.5168(7) 0.8830(5) 0.5295(4) 0.091(3) Uani 0.738(13) 1 d D U P D 1
C12 C 0.3053(6) 0.5353(4) 0.1366(3) 0.0687(19) Uani 1 1 d . U . . .
H12A H 0.345005 0.514087 0.104943 0.103 Uiso 1 1 calc R U . . .
H12B H 0.261222 0.492962 0.149891 0.103 Uiso 1 1 calc R U . . .
H12C H 0.367633 0.566316 0.163969 0.103 Uiso 1 1 calc R U . . .
C87 C 0.1828(12) 0.5666(7) 0.6380(4) 0.037(3) Uani 0.613(4) 1 d . U P C 1
H87A H 0.249884 0.552344 0.658592 0.045 Uiso 0.613(4) 1 calc R U P C 1
H87B H 0.134726 0.518231 0.616327 0.045 Uiso 0.613(4) 1 calc R U P C 1
C42 C 0.2610(7) 0.9470(4) 0.4687(3) 0.0714(18) Uani 1 1 d D U . . .
H42A H 0.171961 0.935794 0.472439 0.086 Uiso 0.738(13) 1 calc R U P D 1
H42B H 0.274022 0.985592 0.446734 0.086 Uiso 0.738(13) 1 calc R U P D 1
H42C H 0.174678 0.933854 0.476334 0.086 Uiso 0.262(13) 1 calc R U P D 2
H42D H 0.262601 0.982082 0.444109 0.086 Uiso 0.262(13) 1 calc R U P D 2
C23 C -0.1385(6) 0.6124(4) 0.2842(3) 0.0638(16) Uani 1 1 d . U . . .
H23A H -0.181429 0.619685 0.316589 0.096 Uiso 1 1 calc R U . . .
H23B H -0.141751 0.557155 0.269322 0.096 Uiso 1 1 calc R U . . .
H23C H -0.178052 0.635422 0.258281 0.096 Uiso 1 1 calc R U . . .
N12 N 0.1934(7) 0.6188(4) 0.4743(2) 0.0452(14) Uani 0.613(4) 1 d D U P C 1
C61 C 0.4917(7) 0.8860(4) 0.9570(2) 0.076(2) Uani 1 1 d . U . . .
H61A H 0.550173 0.925746 0.947043 0.115 Uiso 1 1 calc R U . . .
H61B H 0.534952 0.859162 0.979306 0.115 Uiso 1 1 calc R U . . .
H61C H 0.428839 0.910218 0.976772 0.115 Uiso 1 1 calc R U . . .
C88 C 0.2396(8) 0.6137(6) 0.6006(3) 0.040(2) Uani 0.613(4) 1 d . U P C 1
C43 C 0.3277(11) 0.9801(6) 0.5226(3) 0.070(2) Uani 0.738(13) 1 d D U P D 1
H43A H 0.412316 1.003274 0.518318 0.084 Uiso 0.738(13) 1 calc R U P D 1
H43B H 0.286158 1.021583 0.541863 0.084 Uiso 0.738(13) 1 calc R U P D 1
C73 C 0.5226(5) 0.8427(4) 0.7301(3) 0.0636(17) Uani 1 1 d . U . . .
H73A H 0.559290 0.854762 0.698730 0.095 Uiso 1 1 calc R U . . .
H73B H 0.517994 0.890646 0.755881 0.095 Uiso 1 1 calc R U . . .
H73C H 0.439912 0.813433 0.719842 0.095 Uiso 1 1 calc R U . . .
O6 O 0.0715(8) 0.5017(4) 0.4566(2) 0.075(2) Uani 0.613(4) 1 d D U P C 1
C27 C 0.2179(7) 0.9849(4) 0.3088(3) 0.081(2) Uani 1 1 d . U . . .
H27A H 0.251832 1.017823 0.285852 0.122 Uiso 1 1 calc R U . . .
H27B H 0.279930 0.955351 0.318290 0.122 Uiso 1 1 calc R U . . .
H27C H 0.194049 1.016977 0.341101 0.122 Uiso 1 1 calc R U . . .
C26 C 0.0065(6) 0.9731(5) 0.2659(3) 0.085(2) Uani 1 1 d . U . . .
H26A H -0.020856 1.002266 0.298481 0.127 Uiso 1 1 calc R U . . .
H26B H -0.062814 0.936390 0.245860 0.127 Uiso 1 1 calc R U . . .
H26C H 0.038646 1.008721 0.244331 0.127 Uiso 1 1 calc R U . . .
C47 C 0.2432(8) 0.9054(5) 0.5868(3) 0.079(2) Uani 0.738(13) 1 d D U P D 1
C89 C 0.3781(11) 0.6121(7) 0.5306(4) 0.053(3) Uani 0.613(4) 1 d D U P C 1
H89A H 0.459088 0.594877 0.528354 0.063 Uiso 0.613(4) 1 calc R U P C 1
H89B H 0.392530 0.668472 0.545086 0.063 Uiso 0.613(4) 1 calc R U P C 1
C71 C 0.6565(7) 0.4460(4) 0.7131(4) 0.080(2) Uani 1 1 d . U . . .
H71A H 0.649040 0.405407 0.733013 0.120 Uiso 1 1 calc R U . . .
H71B H 0.742097 0.471237 0.716459 0.120 Uiso 1 1 calc R U . . .
H71C H 0.630249 0.423296 0.675658 0.120 Uiso 1 1 calc R U . . .
C92 C 0.0420(8) 0.6926(6) 0.4918(3) 0.0515(17) Uani 0.613(4) 1 d D U P C 1
H92 H 0.002046 0.736329 0.500986 0.062 Uiso 0.613(4) 1 calc R U P C 1
C44 C 0.4262(8) 0.8791(5) 0.5551(3) 0.084(2) Uani 0.738(13) 1 d D U P D 1
C46 C 0.2831(11) 0.8459(6) 0.6104(3) 0.083(2) Uani 0.738(13) 1 d D U P D 1
H46 H 0.239964 0.821763 0.634734 0.100 Uiso 0.738(13) 1 calc R U P D 1
C94 C 0.0826(8) 0.5714(5) 0.46859(18) 0.0509(17) Uani 0.613(4) 1 d D U P C 1
C93 C -0.0111(8) 0.6217(5) 0.4815(3) 0.0546(17) Uani 0.613(4) 1 d D U P C 1
H93 H -0.096324 0.604707 0.482058 0.065 Uiso 0.613(4) 1 calc R U P C 1
C45 C 0.3909(11) 0.8305(6) 0.5923(4) 0.089(3) Uani 0.738(13) 1 d D U P D 1
H45 H 0.436582 0.794128 0.601984 0.106 Uiso 0.738(13) 1 calc R U P D 1
C90 C 0.3139(9) 0.5951(5) 0.4742(3) 0.0498(19) Uani 0.613(4) 1 d D U P C 1
H90A H 0.365578 0.622770 0.451968 0.060 Uiso 0.613(4) 1 calc R U P C 1
H90B H 0.305034 0.539243 0.458233 0.060 Uiso 0.613(4) 1 calc R U P C 1
C1A C 0.7626(12) 0.8246(10) 0.5666(6) 0.089(3) Uani 0.570(5) 1 d D U P B 1
H1AA H 0.715838 0.858019 0.590690 0.107 Uiso 0.570(5) 1 calc R U P B 1
H1AB H 0.703953 0.782557 0.543220 0.107 Uiso 0.570(5) 1 calc R U P B 1
C90A C 0.2475(12) 0.5722(8) 0.4902(5) 0.050(2) Uani 0.387(4) 1 d D U P C 2
H90C H 0.288106 0.583350 0.458897 0.060 Uiso 0.387(4) 1 calc R U P C 2
H90D H 0.206659 0.517844 0.481122 0.060 Uiso 0.387(4) 1 calc R U P C 2
N12A N 0.1569(9) 0.6231(6) 0.5041(3) 0.0497(18) Uani 0.387(4) 1 d D U P C 2
C91A C 0.1616(11) 0.6939(7) 0.4913(4) 0.048(2) Uani 0.387(4) 1 d D U P C 2
C94A C 0.0544(10) 0.6096(6) 0.5316(3) 0.049(2) Uani 0.387(4) 1 d D U P C 2
C93A C -0.0066(11) 0.6788(7) 0.5351(4) 0.054(2) Uani 0.387(4) 1 d D U P C 2
H93A H -0.079787 0.686394 0.551825 0.065 Uiso 0.387(4) 1 calc R U P C 2
C92A C 0.0564(11) 0.7277(8) 0.5117(4) 0.051(2) Uani 0.387(4) 1 d D U P C 2
H92A H 0.036878 0.776219 0.508560 0.061 Uiso 0.387(4) 1 calc R U P C 2
O6A O 0.0223(9) 0.5527(5) 0.5489(3) 0.053(2) Uani 0.387(4) 1 d D U P C 2
O5A O 0.2410(10) 0.7223(7) 0.4672(4) 0.051(2) Uani 0.387(4) 1 d D U P C 2
P2A P 0.6819(6) 0.6589(4) 0.4458(2) 0.0471(12) Uani 0.418(10) 1 d D U P A 2
F11A F 0.6536(12) 0.6675(5) 0.3863(3) 0.083(3) Uani 0.418(10) 1 d D U P A 2
F12A F 0.5769(7) 0.7080(5) 0.4639(4) 0.062(3) Uani 0.418(10) 1 d D U P A 2
F10A F 0.7844(9) 0.6088(5) 0.4256(4) 0.066(3) Uani 0.418(10) 1 d D U P A 2
F7A F 0.7812(8) 0.7357(5) 0.4567(4) 0.048(2) Uani 0.418(10) 1 d D U P A 2
F9A F 0.7079(9) 0.6498(6) 0.5037(4) 0.068(3) Uani 0.418(10) 1 d D U P A 2
F8A F 0.5814(9) 0.5807(5) 0.4334(4) 0.066(3) Uani 0.418(10) 1 d D U P A 2
O3A O 0.114(2) 0.9510(15) 0.5667(12) 0.124(6) Uani 0.262(13) 1 d D U P D 2
C47A C 0.2031(19) 0.9205(12) 0.5751(8) 0.084(3) Uani 0.262(13) 1 d D U P D 2
C46A C 0.222(2) 0.8630(14) 0.6064(8) 0.083(3) Uani 0.262(13) 1 d D U P D 2
H46A H 0.161714 0.840440 0.625894 0.099 Uiso 0.262(13) 1 calc R U P D 2
C45A C 0.337(3) 0.8480(13) 0.6030(9) 0.083(3) Uani 0.262(13) 1 d D U P D 2
H45A H 0.371359 0.813121 0.619655 0.099 Uiso 0.262(13) 1 calc R U P D 2
C44A C 0.4003(18) 0.8939(12) 0.5694(7) 0.084(3) Uani 0.262(13) 1 d D U P D 2
O2A O 0.5059(18) 0.8964(17) 0.5565(12) 0.113(6) Uani 0.262(13) 1 d D U P D 2
N6A N 0.3144(16) 0.9358(10) 0.5541(5) 0.078(3) Uani 0.262(13) 1 d D U P D 2
C43A C 0.335(3) 0.9900(14) 0.5203(7) 0.074(3) Uani 0.262(13) 1 d D U P D 2
H43C H 0.423568 1.001556 0.514842 0.088 Uiso 0.262(13) 1 calc R U P D 2
H43D H 0.305541 1.038749 0.535311 0.088 Uiso 0.262(13) 1 calc R U P D 2
Cl1A Cl 0.8511(7) 0.8310(5) 0.6156(2) 0.1072(9) Uani 0.430(5) 1 d D U P B 2
Cl2A Cl 0.8910(8) 0.9066(6) 0.5287(3) 0.1072(9) Uani 0.430(5) 1 d D U P B 2
C1B C 0.7740(14) 0.8531(15) 0.5603(8) 0.095(4) Uani 0.430(5) 1 d D U P B 2
H1BA H 0.710181 0.884703 0.572076 0.114 Uiso 0.430(5) 1 calc R U P B 2
H1BB H 0.734502 0.805145 0.535097 0.114 Uiso 0.430(5) 1 calc R U P B 2
O4A O 0.2435(10) 0.6735(6) 0.6254(4) 0.038(2) Uani 0.387(4) 1 d D U P C 2
C88A C 0.2410(10) 0.6033(8) 0.6196(5) 0.034(3) Uani 0.387(4) 1 d D U P C 2
C87A C 0.1753(17) 0.5569(11) 0.6550(6) 0.032(4) Uani 0.387(4) 1 d D U P C 2
H87C H 0.128835 0.507360 0.634251 0.039 Uiso 0.387(4) 1 calc R U P C 2
H87D H 0.232857 0.546900 0.682143 0.039 Uiso 0.387(4) 1 calc R U P C 2
C89A C 0.3446(14) 0.5854(10) 0.5381(7) 0.046(4) Uani 0.387(4) 1 d D U P C 2
H89C H 0.412842 0.557275 0.526855 0.055 Uiso 0.387(4) 1 calc R U P C 2
H89D H 0.378500 0.640956 0.549087 0.055 Uiso 0.387(4) 1 calc R U P C 2
N11A N 0.2963(14) 0.5608(8) 0.5815(6) 0.039(3) Uani 0.387(4) 1 d D U P C 2
H11A H 0.302737 0.513619 0.584082 0.046 Uiso 0.387(4) 1 calc R U P C 2

loop_
_atom_site_aniso_label
_atom_site_aniso_U_11
_atom_site_aniso_U_22
_atom_site_aniso_U_33
_atom_site_aniso_U_23
_atom_site_aniso_U_13
_atom_site_aniso_U_12
Au1 0.02131(8) 0.02810(9) 0.02847(8) 0.01069(6) -0.00099(6) 0.00143(6)
Au2 0.02134(8) 0.02590(9) 0.03982(10) 0.01167(7) -0.00053(6) 0.00460(6)
P1 0.0257(5) 0.0375(6) 0.0269(5) 0.0078(4) 0.0010(4) 0.0034(4)
P2 0.068(3) 0.040(2) 0.0387(13) 0.0008(13) 0.0018(16) 0.026(2)
F2 0.0454(15) 0.0563(18) 0.0456(15) 0.0092(13) -0.0013(12) 0.0214(14)
F6 0.0550(17) 0.0542(18) 0.0443(16) 0.0142(14) -0.0048(13) -0.0199(14)
F5 0.0419(14) 0.0683(19) 0.0351(14) 0.0184(13) 0.0099(11) 0.0080(13)
F3 0.0480(15) 0.0637(19) 0.0293(13) 0.0106(12) 0.0047(11) 0.0087(14)
F1 0.0628(19) 0.064(2) 0.0461(16) 0.0090(14) -0.0023(14) 0.0346(17)
F4 0.0401(15) 0.0568(19) 0.0604(18) 0.0121(15) -0.0077(13) -0.0110(13)
Cl2 0.121(2) 0.128(3) 0.0788(12) 0.0277(16) 0.0266(13) 0.0291(19)
N8 0.0200(14) 0.0294(17) 0.0304(16) 0.0097(13) 0.0007(12) 0.0057(13)
N2 0.0199(15) 0.0378(19) 0.0286(16) 0.0056(14) -0.0006(12) -0.0009(13)
N1 0.0255(16) 0.0315(18) 0.0258(16) 0.0060(13) -0.0014(12) 0.0020(13)
N7 0.0258(16) 0.0358(19) 0.0310(17) 0.0120(14) 0.0044(13) 0.0105(14)
Cl1 0.121(2) 0.128(3) 0.0788(12) 0.0277(16) 0.0266(13) 0.0291(19)
N9 0.0250(16) 0.0314(19) 0.054(2) 0.0123(17) -0.0051(15) 0.0059(14)
F9 0.088(5) 0.076(6) 0.035(3) 0.020(3) 0.004(3) 0.028(4)
F7 0.073(5) 0.045(5) 0.064(4) 0.013(3) 0.016(4) 0.009(4)
C48 0.0201(17) 0.0263(19) 0.0339(19) 0.0096(16) 0.0010(14) 0.0084(14)
C1 0.0200(17) 0.031(2) 0.0290(19) 0.0093(16) 0.0006(14) 0.0010(15)
N3 0.0255(17) 0.046(2) 0.046(2) 0.0214(18) -0.0062(15) 0.0016(15)
O1 0.066(3) 0.065(3) 0.054(2) 0.026(2) -0.0002(19) -0.005(2)
N4 0.0325(19) 0.060(3) 0.041(2) 0.0258(19) -0.0080(15) -0.0009(18)
C4 0.0257(18) 0.033(2) 0.0225(17) 0.0057(15) -0.0003(14) 0.0031(16)
N10 0.038(2) 0.041(2) 0.066(3) -0.011(2) -0.0137(19) 0.0142(18)
C2 0.028(2) 0.047(3) 0.031(2) 0.0075(18) -0.0050(16) 0.0006(18)
C56 0.0298(19) 0.037(2) 0.030(2) 0.0091(17) -0.0003(15) 0.0059(17)
C54 0.032(2) 0.048(3) 0.034(2) 0.0059(19) 0.0059(17) 0.0103(19)
C7 0.036(2) 0.058(3) 0.031(2) 0.014(2) 0.0076(17) 0.015(2)
C55 0.036(2) 0.037(2) 0.031(2) 0.0032(18) 0.0020(17) 0.0105(18)
F12 0.079(4) 0.050(4) 0.073(5) 0.003(3) 0.028(4) 0.027(3)
C9 0.0286(19) 0.032(2) 0.0300(19) 0.0089(16) -0.0009(15) 0.0048(16)
C3 0.0243(19) 0.051(3) 0.037(2) 0.008(2) -0.0022(16) -0.0002(18)
C50 0.0256(19) 0.040(2) 0.035(2) 0.0115(18) -0.0021(16) 0.0076(17)
C51 0.0289(19) 0.038(2) 0.0263(18) 0.0086(17) 0.0034(15) 0.0074(17)
C21 0.0233(18) 0.041(2) 0.038(2) 0.0066(18) -0.0014(16) 0.0064(17)
C53 0.039(2) 0.043(3) 0.035(2) 0.0119(19) 0.0076(18) 0.004(2)
C16 0.0227(18) 0.041(2) 0.0292(19) 0.0071(17) 0.0008(15) 0.0049(16)
C49 0.032(2) 0.043(2) 0.030(2) 0.0105(18) -0.0015(16) 0.0110(18)
C36 0.0281(19) 0.034(2) 0.039(2) 0.0074(18) -0.0041(16) 0.0044(17)
C35 0.033(2) 0.033(2) 0.044(2) 0.0129(19) -0.0013(18) 0.0025(18)
C20 0.031(2) 0.049(3) 0.039(2) 0.001(2) -0.0001(17) 0.0113(19)
C32 0.0245(19) 0.032(2) 0.052(3) 0.0114(19) 0.0022(17) 0.0044(17)
C28 0.0241(18) 0.040(2) 0.037(2) 0.0158(18) -0.0055(16) 0.0014(17)
C63 0.0213(17) 0.036(2) 0.0295(19) 0.0108(17) 0.0000(14) 0.0030(16)
C52 0.038(2) 0.038(2) 0.032(2) 0.0116(18) 0.0064(17) 0.0098(19)
C60 0.036(2) 0.036(2) 0.038(2) 0.0103(19) 0.0015(17) 0.0045(18)
C31 0.0256(19) 0.036(2) 0.042(2) 0.0162(19) -0.0031(16) 0.0032(17)
C6 0.046(2) 0.043(3) 0.031(2) 0.0088(19) 0.0024(18) 0.020(2)
F10 0.085(5) 0.057(4) 0.044(3) 0.009(3) 0.007(3) 0.042(4)
C25 0.037(2) 0.038(2) 0.047(2) 0.012(2) 0.0024(19) 0.0107(19)
C34 0.032(2) 0.039(2) 0.041(2) 0.0094(19) -0.0008(17) -0.0008(18)
C68 0.0260(19) 0.042(2) 0.043(2) 0.020(2) -0.0012(17) 0.0025(17)
C5 0.040(2) 0.036(2) 0.029(2) 0.0111(17) -0.0014(17) 0.0099(18)
F8 0.088(6) 0.053(4) 0.078(5) -0.005(3) 0.019(4) 0.021(4)
C78 0.0233(18) 0.036(2) 0.043(2) 0.0153(19) -0.0001(16) 0.0059(16)
C82 0.038(2) 0.039(2) 0.043(2) 0.012(2) 0.0018(19) 0.0071(19)
C19 0.035(2) 0.064(3) 0.033(2) 0.008(2) 0.0013(18) 0.012(2)
C17 0.030(2) 0.044(3) 0.037(2) 0.0133(19) 0.0035(17) 0.0026(18)
C64 0.0268(19) 0.038(2) 0.037(2) 0.0024(18) 0.0018(16) 0.0055(17)
C83 0.0275(19) 0.034(2) 0.038(2) 0.0127(18) 0.0007(16) 0.0065(17)
C18 0.035(2) 0.057(3) 0.037(2) 0.019(2) 0.0030(18) 0.008(2)
N5 0.072(3) 0.080(4) 0.058(3) 0.032(3) 0.015(2) 0.015(3)
C75 0.0249(19) 0.029(2) 0.057(3) 0.008(2) -0.0085(18) 0.0062(17)
C8 0.035(2) 0.046(3) 0.033(2) 0.0162(19) 0.0037(17) 0.0054(19)
C33 0.031(2) 0.037(2) 0.049(3) 0.007(2) 0.0039(18) 0.0008(18)
C91 0.054(3) 0.045(3) 0.037(3) 0.013(3) -0.004(3) 0.008(3)
C79 0.0195(18) 0.043(3) 0.058(3) 0.024(2) 0.0057(17) 0.0101(17)
C76 0.031(2) 0.047(3) 0.066(3) 0.001(2) -0.014(2) 0.012(2)
C10 0.056(3) 0.033(2) 0.039(2) 0.0119(19) 0.003(2) 0.006(2)
C72 0.036(2) 0.034(2) 0.058(3) 0.021(2) 0.004(2) 0.0061(19)
C67 0.039(2) 0.067(3) 0.042(3) 0.031(2) 0.0008(19) 0.002(2)
C74 0.045(3) 0.039(3) 0.077(4) 0.015(3) -0.005(3) 0.005(2)
C80 0.029(2) 0.060(3) 0.047(3) 0.026(2) 0.0085(18) 0.013(2)
C57 0.046(2) 0.034(2) 0.043(2) 0.0146(19) 0.0149(19) 0.0098(19)
N11 0.065(6) 0.053(6) 0.038(5) 0.017(4) 0.009(4) 0.023(4)
C13 0.041(2) 0.034(2) 0.036(2) 0.0113(18) 0.0005(18) 0.0054(19)
C86 0.051(3) 0.040(3) 0.043(3) 0.017(2) 0.006(2) 0.007(2)
C11 0.052(3) 0.043(3) 0.056(3) 0.018(2) -0.006(2) 0.004(2)
C77 0.037(3) 0.052(3) 0.076(4) -0.014(3) -0.021(2) 0.012(2)
C81 0.034(2) 0.050(3) 0.044(2) 0.015(2) 0.0050(18) 0.011(2)
O4 0.082(5) 0.044(4) 0.044(4) 0.013(3) 0.011(4) 0.028(3)
C41 0.047(3) 0.072(4) 0.036(2) 0.022(2) -0.009(2) 0.000(3)
C29 0.031(2) 0.065(3) 0.057(3) 0.030(3) -0.010(2) 0.002(2)
C30 0.038(2) 0.074(4) 0.050(3) 0.031(3) -0.015(2) -0.001(2)
C69 0.048(3) 0.032(2) 0.054(3) 0.007(2) 0.001(2) 0.007(2)
C38 0.064(3) 0.053(3) 0.047(3) 0.012(2) 0.009(2) -0.009(3)
C84 0.035(2) 0.049(3) 0.085(4) 0.040(3) 0.017(2) 0.014(2)
C37 0.037(2) 0.033(2) 0.070(3) 0.011(2) 0.010(2) 0.005(2)
C66 0.048(3) 0.084(4) 0.030(2) 0.010(3) 0.000(2) 0.001(3)
C39 0.054(3) 0.042(3) 0.043(3) 0.009(2) 0.002(2) 0.006(2)
O5 0.079(5) 0.051(4) 0.047(4) 0.010(3) 0.002(4) -0.003(4)
C58 0.051(3) 0.039(3) 0.064(3) 0.016(2) -0.005(2) 0.010(2)
F11 0.088(5) 0.071(4) 0.065(4) 0.014(3) -0.007(4) 0.043(4)
C22 0.056(3) 0.043(3) 0.045(3) 0.013(2) 0.014(2) -0.002(2)
C40 0.041(2) 0.062(3) 0.046(3) 0.030(2) -0.005(2) -0.002(2)
C70 0.057(3) 0.036(3) 0.063(3) 0.012(2) 0.000(3) -0.002(2)
C85 0.065(4) 0.072(4) 0.051(3) 0.012(3) 0.014(3) 0.021(3)
C62 0.056(3) 0.045(3) 0.080(4) 0.032(3) -0.006(3) 0.006(3)
C15 0.061(3) 0.036(3) 0.076(4) 0.002(3) -0.017(3) 0.003(3)
C65 0.044(3) 0.060(3) 0.038(2) -0.004(2) 0.002(2) 0.005(2)
C59 0.071(4) 0.045(3) 0.082(4) -0.007(3) -0.028(3) 0.021(3)
N6 0.076(3) 0.086(3) 0.062(3) 0.027(3) -0.012(3) -0.011(3)
C14 0.075(4) 0.049(3) 0.052(3) 0.014(3) -0.006(3) 0.029(3)
O3 0.093(5) 0.130(6) 0.060(4) 0.006(4) 0.010(4) -0.015(5)
C24 0.057(3) 0.055(3) 0.077(4) 0.024(3) 0.004(3) 0.007(3)
O2 0.080(4) 0.093(5) 0.092(6) 0.025(5) -0.022(4) -0.003(4)
C12 0.074(4) 0.049(3) 0.085(4) 0.036(3) -0.030(3) 0.000(3)
C87 0.044(5) 0.041(5) 0.030(5) 0.009(4) -0.002(4) 0.016(4)
C42 0.076(4) 0.087(5) 0.057(3) 0.025(3) 0.004(3) 0.017(4)
C23 0.062(4) 0.052(3) 0.069(4) 0.014(3) -0.019(3) -0.009(3)
N12 0.057(3) 0.041(3) 0.037(3) 0.009(2) -0.005(2) 0.009(2)
C61 0.091(5) 0.071(4) 0.048(3) 0.005(3) 0.000(3) -0.037(4)
C88 0.052(5) 0.036(5) 0.031(4) 0.006(4) -0.005(4) 0.014(4)
C43 0.068(4) 0.074(4) 0.066(4) 0.027(3) -0.009(3) -0.005(4)
C73 0.049(3) 0.049(3) 0.099(5) 0.031(3) -0.008(3) 0.012(3)
O6 0.115(6) 0.048(4) 0.052(4) 0.004(3) -0.005(4) -0.010(4)
C27 0.086(5) 0.066(4) 0.087(5) 0.041(4) -0.024(4) -0.027(4)
C26 0.059(4) 0.122(6) 0.105(6) 0.076(5) 0.018(4) 0.042(4)
C47 0.084(4) 0.091(4) 0.054(3) 0.021(3) -0.007(3) -0.009(3)
C89 0.054(6) 0.067(7) 0.043(5) 0.014(5) 0.003(4) 0.025(5)
C71 0.084(5) 0.046(4) 0.111(6) 0.008(4) 0.020(4) 0.026(3)
C92 0.055(3) 0.057(3) 0.046(3) 0.015(3) -0.004(3) 0.016(3)
C44 0.082(4) 0.088(4) 0.073(4) 0.018(3) -0.010(4) -0.007(4)
C46 0.094(5) 0.089(4) 0.059(4) 0.019(3) -0.008(4) -0.007(4)
C94 0.062(3) 0.050(3) 0.038(3) 0.010(3) -0.005(3) 0.001(3)
C93 0.053(3) 0.063(3) 0.047(3) 0.014(3) -0.008(3) 0.006(3)
C45 0.098(5) 0.095(4) 0.066(4) 0.021(4) -0.015(4) -0.003(4)
C90 0.062(4) 0.048(4) 0.039(4) 0.007(3) 0.003(3) 0.013(3)
C1A 0.107(6) 0.097(7) 0.069(5) 0.028(5) 0.002(5) 0.024(5)
C90A 0.054(4) 0.047(4) 0.046(4) 0.006(4) 0.003(4) 0.005(4)
N12A 0.054(3) 0.049(3) 0.045(3) 0.011(3) -0.004(3) 0.006(3)
C91A 0.055(4) 0.048(4) 0.041(4) 0.012(4) -0.003(4) 0.006(4)
C94A 0.050(4) 0.053(4) 0.042(4) 0.012(4) -0.002(4) 0.001(4)
C93A 0.051(4) 0.059(4) 0.050(4) 0.009(4) -0.005(4) 0.012(4)
C92A 0.053(4) 0.053(4) 0.045(4) 0.011(4) -0.006(4) 0.010(4)
O6A 0.054(5) 0.056(6) 0.043(5) 0.005(4) 0.002(4) -0.007(4)
O5A 0.053(5) 0.056(6) 0.047(5) 0.025(5) 0.001(5) 0.002(5)
P2A 0.045(3) 0.037(3) 0.056(2) 0.0065(19) 0.002(2) 0.005(2)
F11A 0.117(8) 0.070(5) 0.052(5) 0.007(4) -0.013(5) 0.002(6)
F12A 0.051(5) 0.053(5) 0.080(6) 0.010(4) -0.004(4) 0.013(4)
F10A 0.064(6) 0.048(5) 0.090(7) 0.013(4) 0.033(5) 0.015(4)
F7A 0.052(5) 0.037(5) 0.055(4) 0.012(4) 0.010(4) -0.002(4)
F9A 0.072(6) 0.072(8) 0.068(6) 0.032(5) 0.010(4) 0.011(5)
F8A 0.061(6) 0.047(6) 0.086(6) -0.001(5) 0.011(5) 0.017(5)
O3A 0.123(10) 0.142(10) 0.097(10) 0.012(9) 0.014(9) 0.002(9)
C47A 0.083(5) 0.091(5) 0.072(5) 0.014(5) -0.001(5) -0.001(5)
C46A 0.087(5) 0.089(5) 0.065(5) 0.015(5) -0.002(5) -0.002(5)
C45A 0.085(5) 0.089(4) 0.065(4) 0.014(4) -0.006(4) -0.001(4)
C44A 0.086(4) 0.089(4) 0.070(4) 0.017(4) -0.009(4) -0.003(4)
O2A 0.107(10) 0.110(10) 0.113(10) 0.013(10) 0.000(10) 0.010(9)
N6A 0.079(4) 0.084(4) 0.066(4) 0.022(4) -0.005(4) -0.006(4)
C43A 0.072(5) 0.080(6) 0.067(5) 0.024(5) -0.005(5) -0.004(5)
Cl1A 0.121(2) 0.128(3) 0.0788(12) 0.0277(16) 0.0266(13) 0.0291(19)
Cl2A 0.121(2) 0.128(3) 0.0788(12) 0.0277(16) 0.0266(13) 0.0291(19)
C1B 0.104(6) 0.109(7) 0.073(6) 0.023(6) 0.016(5) 0.015(6)
O4A 0.045(5) 0.028(5) 0.039(6) 0.009(5) 0.004(4) 0.003(4)
C88A 0.032(5) 0.036(7) 0.035(7) 0.004(6) 0.000(5) 0.012(5)
C87A 0.035(6) 0.031(6) 0.028(7) 0.004(6) 0.001(6) 0.000(5)
C89A 0.040(7) 0.042(7) 0.056(8) 0.012(6) 0.009(6) 0.007(6)
N11A 0.040(5) 0.034(6) 0.042(7) 0.009(5) 0.013(5) 0.004(5)

loop_
_atom_type_symbol
_atom_type_description
_atom_type_scat_dispersion_real
_atom_type_scat_dispersion_imag
_atom_type_scat_source
C C 0.0181 0.0091 'International Tables Vol C Tables 4.2.6.8 and 6.1.1.4'
H H 0.0000 0.0000 'International Tables Vol C Tables 4.2.6.8 and 6.1.1.4'
Au Au -4.4197 7.2980 'International Tables Vol C Tables 4.2.6.8 and 6.1.1.4'
Cl Cl 0.3639 0.7018 'International Tables Vol C Tables 4.2.6.8 and 6.1.1.4'
F F 0.0727 0.0534 'International Tables Vol C Tables 4.2.6.8 and 6.1.1.4'
N N 0.0311 0.0180 'International Tables Vol C Tables 4.2.6.8 and 6.1.1.4'
O O 0.0492 0.0322 'International Tables Vol C Tables 4.2.6.8 and 6.1.1.4'
P P 0.2955 0.4335 'International Tables Vol C Tables 4.2.6.8 and 6.1.1.4'

loop_
_exptl_crystal_face_index_h
_exptl_crystal_face_index_k
_exptl_crystal_face_index_l
_exptl_crystal_face_perp_dist
0 1 0 0.0375
0 -1 0 0.0085
0 0 1 0.0469
0 0 -1 0.0209
-7 2 6 0.1078
7 -2 -6 0.0858

loop_
_geom_angle_atom_site_label_1
_geom_angle_atom_site_label_2
_geom_angle_atom_site_label_3
_geom_angle
_geom_angle_site_symmetry_1
_geom_angle_site_symmetry_3
_geom_angle_publ_flag
C1 Au1 C28 179.00(16) . . ?
C48 Au2 C75 178.39(17) . . ?
F2 P1 F3 90.28(16) . . ?
F6 P1 F2 89.46(18) . . ?
F6 P1 F5 88.90(16) . . ?
F6 P1 F3 90.43(16) . . ?
F6 P1 F4 179.0(2) . . ?
F5 P1 F2 89.92(16) . . ?
F5 P1 F3 179.30(18) . . ?
F1 P1 F2 178.9(2) . . ?
F1 P1 F6 91.6(2) . . ?
F1 P1 F5 90.27(17) . . ?
F1 P1 F3 89.54(17) . . ?
F1 P1 F4 89.27(19) . . ?
F4 P1 F2 89.64(18) . . ?
F4 P1 F5 90.78(17) . . ?
F4 P1 F3 89.89(17) . . ?
F9 P2 F10 89.2(3) . . ?
F7 P2 F9 89.8(5) . . ?
F7 P2 F10 89.4(3) . . ?
F7 P2 F8 178.5(4) . . ?
F12 P2 F9 89.9(3) . . ?
F12 P2 F7 90.6(3) . . ?
F12 P2 F10 179.2(4) . . ?
F12 P2 F8 90.5(3) . . ?
F8 P2 F9 89.1(4) . . ?
F8 P2 F10 89.6(3) . . ?
F11 P2 F9 179.2(4) . . ?
F11 P2 F7 90.5(4) . . ?
F11 P2 F12 90.8(3) . . ?
F11 P2 F10 90.1(3) . . ?
F11 P2 F8 90.6(4) . . ?
C48 N8 C50 110.3(3) . . ?
C48 N8 C63 123.7(3) . . ?
C50 N8 C63 125.9(3) . . ?
C1 N2 C3 110.3(3) . . ?
C1 N2 C16 125.2(3) . . ?
C3 N2 C16 124.3(3) . . ?
C1 N1 C4 124.2(3) . . ?
C1 N1 C2 110.4(3) . . ?
C2 N1 C4 125.2(3) . . ?
C48 N7 C51 124.1(3) . . ?
C48 N7 C49 110.7(3) . . ?
C49 N7 C51 125.1(3) . . ?
C75 N9 C78 126.3(4) . . ?
C75 N9 C76 109.5(4) . . ?
C76 N9 C78 124.1(4) . . ?
N8 C48 Au2 127.3(3) . . ?
N8 C48 N7 106.2(3) . . ?
N7 C48 Au2 126.5(3) . . ?
N2 C1 Au1 126.7(3) . . ?
N2 C1 N1 105.6(3) . . ?
N1 C1 Au1 127.6(3) . . ?
C28 N3 C31 126.0(4) . . ?
C28 N3 C29 110.1(4) . . ?
C29 N3 C31 123.5(4) . . ?
C28 N4 C30 109.6(4) . . ?
C28 N4 C40 124.2(4) . . ?
C30 N4 C40 124.5(4) . . ?
C9 C4 N1 117.9(4) . . ?
C5 C4 N1 118.9(4) . . ?
C5 C4 C9 123.1(4) . . ?
C75 N10 C77 110.1(4) . . ?
C75 N10 C87 127.2(6) . . ?
C75 N10 C87A 118.5(8) . . ?
C77 N10 C87 121.1(6) . . ?
C87A N10 C77 131.0(8) . . ?
N1 C2 H2 126.6 . . ?
C3 C2 N1 106.8(4) . . ?
C3 C2 H2 126.6 . . ?
C55 C56 C51 116.8(4) . . ?
C55 C56 C60 121.4(4) . . ?
C51 C56 C60 121.7(4) . . ?
C55 C54 H54 119.8 . . ?
C55 C54 C53 120.4(4) . . ?
C53 C54 H54 119.8 . . ?
C6 C7 H7 119.8 . . ?
C6 C7 C8 120.4(4) . . ?
C8 C7 H7 119.8 . . ?
C56 C55 H55 119.3 . . ?
C54 C55 C56 121.4(4) . . ?
C54 C55 H55 119.3 . . ?
C4 C9 C13 121.9(4) . . ?
C8 C9 C4 117.1(4) . . ?
C8 C9 C13 121.0(4) . . ?
N2 C3 H3 126.6 . . ?
C2 C3 N2 106.9(4) . . ?
C2 C3 H3 126.6 . . ?
N8 C50 H50 126.8 . . ?
C49 C50 N8 106.4(4) . . ?
C49 C50 H50 126.8 . . ?
C56 C51 N7 117.9(4) . . ?
C52 C51 N7 118.6(4) . . ?
C52 C51 C56 123.5(4) . . ?
C16 C21 C25 121.9(4) . . ?
C20 C21 C16 117.3(4) . . ?
C20 C21 C25 120.8(4) . . ?
C54 C53 H53 119.5 . . ?
C54 C53 C52 121.0(4) . . ?
C52 C53 H53 119.5 . . ?
C21 C16 N2 118.7(4) . . ?
C21 C16 C17 122.4(4) . . ?
C17 C16 N2 118.8(4) . . ?
N7 C49 H49 126.8 . . ?
C50 C49 N7 106.4(4) . . ?
C50 C49 H49 126.8 . . ?
C35 C36 C31 117.7(4) . . ?
C35 C36 C39 121.0(4) . . ?
C31 C36 C39 121.3(4) . . ?
C36 C35 H35 119.0 . . ?
C36 C35 C34 122.0(4) . . ?
C34 C35 H35 119.0 . . ?
C21 C20 H20 119.6 . . ?
C19 C20 C21 120.8(5) . . ?
C19 C20 H20 119.6 . . ?
C31 C32 C37 121.5(4) . . ?
C33 C32 C31 118.1(4) . . ?
C33 C32 C37 120.4(5) . . ?
N3 C28 Au1 127.8(3) . . ?
N3 C28 N4 106.2(4) . . ?
N4 C28 Au1 126.0(3) . . ?
C68 C63 N8 117.7(4) . . ?
C64 C63 N8 118.3(4) . . ?
C64 C63 C68 124.0(4) . . ?
C51 C52 C57 122.0(4) . . ?
C53 C52 C51 116.8(4) . . ?
C53 C52 C57 121.2(4) . . ?
C56 C60 H60 107.0 . . ?
C56 C60 C61 112.0(4) . . ?
C62 C60 C56 111.3(4) . . ?
C62 C60 H60 107.0 . . ?
C62 C60 C61 112.2(5) . . ?
C61 C60 H60 107.0 . . ?
C36 C31 N3 117.7(4) . . ?
C36 C31 C32 121.9(4) . . ?
C32 C31 N3 120.3(4) . . ?
C7 C6 H6 119.4 . . ?
C7 C6 C5 121.2(4) . . ?
C5 C6 H6 119.4 . . ?
C21 C25 H25 107.5 . . ?
C27 C25 C21 111.3(4) . . ?
C27 C25 H25 107.5 . . ?
C26 C25 C21 111.4(4) . . ?
C26 C25 H25 107.5 . . ?
C26 C25 C27 111.2(6) . . ?
C35 C34 C38 121.5(5) . . ?
C33 C34 C35 118.2(4) . . ?
C33 C34 C38 120.3(5) . . ?
C63 C68 C72 121.8(4) . . ?
C67 C68 C63 116.4(5) . . ?
C67 C68 C72 121.8(4) . . ?
C4 C5 C10 122.1(4) . . ?
C6 C5 C4 117.0(4) . . ?
C6 C5 C10 120.9(4) . . ?
C83 C78 N9 118.5(4) . . ?
C83 C78 C79 122.3(4) . . ?
C79 C78 N9 119.1(4) . . ?
C83 C82 H82 119.2 . . ?
C83 C82 C81 121.5(5) . . ?
C81 C82 H82 119.2 . . ?
C20 C19 H19 119.5 . . ?
C18 C19 C20 121.0(5) . . ?
C18 C19 H19 119.5 . . ?
C16 C17 C22 122.6(4) . . ?
C18 C17 C16 117.5(4) . . ?
C18 C17 C22 119.9(4) . . ?
C63 C64 C69 121.8(4) . . ?
C63 C64 C65 116.5(5) . . ?
C65 C64 C69 121.7(5) . . ?
C78 C83 C86 120.8(4) . . ?
C82 C83 C78 118.1(4) . . ?
C82 C83 C86 121.0(4) . . ?
C19 C18 C17 120.9(5) . . ?
C19 C18 H18 119.6 . . ?
C17 C18 H18 119.6 . . ?
C41 N5 H5 118.9 . . ?
C41 N5 C42 122.1(6) . . ?
C42 N5 H5 118.9 . . ?
N9 C75 Au2 127.2(4) . . ?
N10 C75 Au2 126.6(3) . . ?
N10 C75 N9 106.1(4) . . ?
C7 C8 C9 121.1(4) . . ?
C7 C8 H8 119.5 . . ?
C9 C8 H8 119.5 . . ?
C32 C33 H33 119.0 . . ?
C34 C33 C32 122.1(5) . . ?
C34 C33 H33 119.0 . . ?
O5 C91 N12 124.4(9) . . ?
O5 C91 C92 129.0(9) . . ?
N12 C91 C92 106.6(8) . . ?
C78 C79 C80 117.6(4) . . ?
C78 C79 C84 121.2(5) . . ?
C80 C79 C84 121.2(5) . . ?
N9 C76 H76 126.2 . . ?
C77 C76 N9 107.6(4) . . ?
C77 C76 H76 126.2 . . ?
C5 C10 H10 108.2 . . ?
C5 C10 C12 111.8(4) . . ?
C11 C10 C5 110.7(4) . . ?
C11 C10 H10 108.2 . . ?
C11 C10 C12 109.6(4) . . ?
C12 C10 H10 108.2 . . ?
C68 C72 H72 107.5 . . ?
C68 C72 C74 109.7(4) . . ?
C68 C72 C73 113.0(5) . . ?
C74 C72 H72 107.5 . . ?
C73 C72 H72 107.5 . . ?
C73 C72 C74 111.4(4) . . ?
C68 C67 H67 119.4 . . ?
C66 C67 C68 121.1(5) . . ?
C66 C67 H67 119.4 . . ?
C72 C74 H74A 109.5 . . ?
C72 C74 H74B 109.5 . . ?
C72 C74 H74C 109.5 . . ?
H74A C74 H74B 109.5 . . ?
H74A C74 H74C 109.5 . . ?
H74B C74 H74C 109.5 . . ?
C79 C80 H80 119.2 . . ?
C81 C80 C79 121.6(4) . . ?
C81 C80 H80 119.2 . . ?
C52 C57 H57 108.0 . . ?
C52 C57 C58 110.1(4) . . ?
C52 C57 C59 112.7(4) . . ?
C58 C57 H57 108.0 . . ?
C59 C57 H57 108.0 . . ?
C59 C57 C58 109.9(4) . . ?
C88 N11 H11 118.9 . . ?
C88 N11 C89 122.3(10) . . ?
C89 N11 H11 118.9 . . ?
C9 C13 H13 107.5 . . ?
C9 C13 C15 111.5(4) . . ?
C9 C13 C14 111.3(4) . . ?
C15 C13 H13 107.5 . . ?
C15 C13 C14 111.5(5) . . ?
C14 C13 H13 107.5 . . ?
C83 C86 H86A 109.5 . . ?
C83 C86 H86B 109.5 . . ?
C83 C86 H86C 109.5 . . ?
H86A C86 H86B 109.5 . . ?
H86A C86 H86C 109.5 . . ?
H86B C86 H86C 109.5 . . ?
C10 C11 H11B 109.5 . . ?
C10 C11 H11C 109.5 . . ?
C10 C11 H11D 109.5 . . ?
H11B C11 H11C 109.5 . . ?
H11B C11 H11D 109.5 . . ?
H11C C11 H11D 109.5 . . ?
N10 C77 H77 126.7 . . ?
C76 C77 N10 106.6(5) . . ?
C76 C77 H77 126.7 . . ?
C82 C81 C85 121.3(5) . . ?
C80 C81 C82 118.8(5) . . ?
C80 C81 C85 120.0(5) . . ?
O1 C41 N5 125.0(6) . . ?
O1 C41 C40 121.6(5) . . ?
N5 C41 C40 113.3(5) . . ?
N3 C29 H29 126.7 . . ?
C30 C29 N3 106.7(4) . . ?
C30 C29 H29 126.7 . . ?
N4 C30 H30 126.3 . . ?
C29 C30 N4 107.5(4) . . ?
C29 C30 H30 126.3 . . ?
C64 C69 H69 107.5 . . ?
C64 C69 C70 110.3(4) . . ?
C64 C69 C71 113.1(5) . . ?
C70 C69 H69 107.5 . . ?
C70 C69 C71 110.6(5) . . ?
C71 C69 H69 107.5 . . ?
C34 C38 H38A 109.5 . . ?
C34 C38 H38B 109.5 . . ?
C34 C38 H38C 109.5 . . ?
H38A C38 H38B 109.5 . . ?
H38A C38 H38C 109.5 . . ?
H38B C38 H38C 109.5 . . ?
C79 C84 H84A 109.5 . . ?
C79 C84 H84B 109.5 . . ?
C79 C84 H84C 109.5 . . ?
H84A C84 H84B 109.5 . . ?
H84A C84 H84C 109.5 . . ?
H84B C84 H84C 109.5 . . ?
C32 C37 H37A 109.5 . . ?
C32 C37 H37B 109.5 . . ?
C32 C37 H37C 109.5 . . ?
H37A C37 H37B 109.5 . . ?
H37A C37 H37C 109.5 . . ?
H37B C37 H37C 109.5 . . ?
C67 C66 H66 119.5 . . ?
C67 C66 C65 121.0(5) . . ?
C65 C66 H66 119.5 . . ?
C36 C39 H39A 109.5 . . ?
C36 C39 H39B 109.5 . . ?
C36 C39 H39C 109.5 . . ?
H39A C39 H39B 109.5 . . ?
H39A C39 H39C 109.5 . . ?
H39B C39 H39C 109.5 . . ?
C57 C58 H58A 109.5 . . ?
C57 C58 H58B 109.5 . . ?
C57 C58 H58C 109.5 . . ?
H58A C58 H58B 109.5 . . ?
H58A C58 H58C 109.5 . . ?
H58B C58 H58C 109.5 . . ?
C17 C22 H22 108.1 . . ?
C17 C22 C24 111.2(5) . . ?
C17 C22 C23 111.7(5) . . ?
C24 C22 H22 108.1 . . ?
C23 C22 H22 108.1 . . ?
C23 C22 C24 109.6(5) . . ?
N4 C40 C41 110.0(4) . . ?
N4 C40 H40A 109.7 . . ?
N4 C40 H40B 109.7 . . ?
C41 C40 H40A 109.7 . . ?
C41 C40 H40B 109.7 . . ?
H40A C40 H40B 108.2 . . ?
C69 C70 H70A 109.5 . . ?
C69 C70 H70B 109.5 . . ?
C69 C70 H70C 109.5 . . ?
H70A C70 H70B 109.5 . . ?
H70A C70 H70C 109.5 . . ?
H70B C70 H70C 109.5 . . ?
C81 C85 H85A 109.5 . . ?
C81 C85 H85B 109.5 . . ?
C81 C85 H85C 109.5 . . ?
H85A C85 H85B 109.5 . . ?
H85A C85 H85C 109.5 . . ?
H85B C85 H85C 109.5 . . ?
C60 C62 H62A 109.5 . . ?
C60 C62 H62B 109.5 . . ?
C60 C62 H62C 109.5 . . ?
H62A C62 H62B 109.5 . . ?
H62A C62 H62C 109.5 . . ?
H62B C62 H62C 109.5 . . ?
C13 C15 H15A 109.5 . . ?
C13 C15 H15B 109.5 . . ?
C13 C15 H15C 109.5 . . ?
H15A C15 H15B 109.5 . . ?
H15A C15 H15C 109.5 . . ?
H15B C15 H15C 109.5 . . ?
C64 C65 H65 119.5 . . ?
C66 C65 C64 121.0(5) . . ?
C66 C65 H65 119.5 . . ?
C57 C59 H59A 109.5 . . ?
C57 C59 H59B 109.5 . . ?
C57 C59 H59C 109.5 . . ?
H59A C59 H59B 109.5 . . ?
H59A C59 H59C 109.5 . . ?
H59B C59 H59C 109.5 . . ?
C47 N6 C43 123.6(8) . . ?
C47 N6 C44 111.0(7) . . ?
C44 N6 C43 125.4(8) . . ?
C13 C14 H14A 109.5 . . ?
C13 C14 H14B 109.5 . . ?
C13 C14 H14C 109.5 . . ?
H14A C14 H14B 109.5 . . ?
H14A C14 H14C 109.5 . . ?
H14B C14 H14C 109.5 . . ?
C22 C24 H24A 109.5 . . ?
C22 C24 H24B 109.5 . . ?
C22 C24 H24C 109.5 . . ?
H24A C24 H24B 109.5 . . ?
H24A C24 H24C 109.5 . . ?
H24B C24 H24C 109.5 . . ?
C10 C12 H12A 109.5 . . ?
C10 C12 H12B 109.5 . . ?
C10 C12 H12C 109.5 . . ?
H12A C12 H12B 109.5 . . ?
H12A C12 H12C 109.5 . . ?
H12B C12 H12C 109.5 . . ?
N10 C87 H87A 108.3 . . ?
N10 C87 H87B 108.3 . . ?
H87A C87 H87B 107.4 . . ?
C88 C87 N10 116.1(9) . . ?
C88 C87 H87A 108.3 . . ?
C88 C87 H87B 108.3 . . ?
N5 C42 H42A 109.3 . . ?
N5 C42 H42B 109.3 . . ?
N5 C42 H42C 108.5 . . ?
N5 C42 H42D 108.5 . . ?
N5 C42 C43 111.6(7) . . ?
N5 C42 C43A 114.9(14) . . ?
H42A C42 H42B 108.0 . . ?
H42C C42 H42D 107.5 . . ?
C43 C42 H42A 109.3 . . ?
C43 C42 H42B 109.3 . . ?
C43A C42 H42C 108.5 . . ?
C43A C42 H42D 108.5 . . ?
C22 C23 H23A 109.5 . . ?
C22 C23 H23B 109.5 . . ?
C22 C23 H23C 109.5 . . ?
H23A C23 H23B 109.5 . . ?
H23A C23 H23C 109.5 . . ?
H23B C23 H23C 109.5 . . ?
C91 N12 C90 124.3(7) . . ?
C94 N12 C91 108.9(7) . . ?
C94 N12 C90 126.5(7) . . ?
C60 C61 H61A 109.5 . . ?
C60 C61 H61B 109.5 . . ?
C60 C61 H61C 109.5 . . ?
H61A C61 H61B 109.5 . . ?
H61A C61 H61C 109.5 . . ?
H61B C61 H61C 109.5 . . ?
N11 C88 C87 114.0(9) . . ?
O4 C88 N11 123.9(10) . . ?
O4 C88 C87 122.1(10) . . ?
N6 C43 C42 112.9(6) . . ?
N6 C43 H43A 109.0 . . ?
N6 C43 H43B 109.0 . . ?
C42 C43 H43A 109.0 . . ?
C42 C43 H43B 109.0 . . ?
H43A C43 H43B 107.8 . . ?
C72 C73 H73A 109.5 . . ?
C72 C73 H73B 109.5 . . ?
C72 C73 H73C 109.5 . . ?
H73A C73 H73B 109.5 . . ?
H73A C73 H73C 109.5 . . ?
H73B C73 H73C 109.5 . . ?
C25 C27 H27A 109.5 . . ?
C25 C27 H27B 109.5 . . ?
C25 C27 H27C 109.5 . . ?
H27A C27 H27B 109.5 . . ?
H27A C27 H27C 109.5 . . ?
H27B C27 H27C 109.5 . . ?
C25 C26 H26A 109.5 . . ?
C25 C26 H26B 109.5 . . ?
C25 C26 H26C 109.5 . . ?
H26A C26 H26B 109.5 . . ?
H26A C26 H26C 109.5 . . ?
H26B C26 H26C 109.5 . . ?
N6 C47 C46 106.0(7) . . ?
O3 C47 N6 123.3(8) . . ?
O3 C47 C46 130.7(9) . . ?
N11 C89 H89A 108.7 . . ?
N11 C89 H89B 108.7 . . ?
N11 C89 C90 114.4(10) . . ?
H89A C89 H89B 107.6 . . ?
C90 C89 H89A 108.7 . . ?
C90 C89 H89B 108.7 . . ?
C69 C71 H71A 109.5 . . ?
C69 C71 H71B 109.5 . . ?
C69 C71 H71C 109.5 . . ?
H71A C71 H71B 109.5 . . ?
H71A C71 H71C 109.5 . . ?
H71B C71 H71C 109.5 . . ?
C91 C92 H92 125.5 . . ?
C93 C92 C91 109.0(9) . . ?
C93 C92 H92 125.5 . . ?
N6 C44 C45 105.2(7) . . ?
O2 C44 N6 124.7(9) . . ?
O2 C44 C45 130.0(9) . . ?
C47 C46 H46 125.5 . . ?
C45 C46 C47 109.1(8) . . ?
C45 C46 H46 125.5 . . ?
N12 C94 C93 106.8(7) . . ?
O6 C94 N12 123.3(9) . . ?
O6 C94 C93 129.9(9) . . ?
C92 C93 C94 108.7(8) . . ?
C92 C93 H93 125.6 . . ?
C94 C93 H93 125.6 . . ?
C44 C45 H45 125.6 . . ?
C46 C45 C44 108.8(8) . . ?
C46 C45 H45 125.6 . . ?
N12 C90 C89 111.8(7) . . ?
N12 C90 H90A 109.3 . . ?
N12 C90 H90B 109.3 . . ?
C89 C90 H90A 109.3 . . ?
C89 C90 H90B 109.3 . . ?
H90A C90 H90B 107.9 . . ?
Cl2 C1A H1AA 110.4 . . ?
Cl2 C1A H1AB 110.4 . . ?
Cl1 C1A Cl2 106.6(7) . . ?
Cl1 C1A H1AA 110.4 . . ?
Cl1 C1A H1AB 110.4 . . ?
H1AA C1A H1AB 108.6 . . ?
H90C C90A H90D 108.3 . . ?
N12A C90A H90C 109.9 . . ?
N12A C90A H90D 109.9 . . ?
N12A C90A C89A 109.1(9) . . ?
C89A C90A H90C 109.9 . . ?
C89A C90A H90D 109.9 . . ?
C91A N12A C90A 123.9(11) . . ?
C91A N12A C94A 109.1(10) . . ?
C94A N12A C90A 127.0(11) . . ?
N12A C91A C92A 108.1(11) . . ?
O5A C91A N12A 125.0(13) . . ?
O5A C91A C92A 126.8(13) . . ?
N12A C94A C93A 105.5(10) . . ?
O6A C94A N12A 126.6(12) . . ?
O6A C94A C93A 127.9(12) . . ?
C94A C93A H93A 125.2 . . ?
C92A C93A C94A 109.6(11) . . ?
C92A C93A H93A 125.2 . . ?
C91A C92A H92A 126.2 . . ?
C93A C92A C91A 107.7(12) . . ?
C93A C92A H92A 126.2 . . ?
F11A P2A F8A 89.1(4) . . ?
F12A P2A F11A 89.1(4) . . ?
F12A P2A F10A 177.9(6) . . ?
F12A P2A F7A 90.8(4) . . ?
F12A P2A F8A 89.7(4) . . ?
F10A P2A F11A 89.1(4) . . ?
F10A P2A F7A 90.2(4) . . ?
F10A P2A F8A 89.3(4) . . ?
F7A P2A F11A 89.7(4) . . ?
F7A P2A F8A 178.7(5) . . ?
F9A P2A F11A 179.3(5) . . ?
F9A P2A F12A 90.8(4) . . ?
F9A P2A F10A 91.1(4) . . ?
F9A P2A F7A 91.1(4) . . ?
F9A P2A F8A 90.1(4) . . ?
O3A C47A C46A 132.0(18) . . ?
O3A C47A N6A 123.5(17) . . ?
N6A C47A C46A 104.5(10) . . ?
C47A C46A H46A 125.5 . . ?
C45A C46A C47A 108.9(11) . . ?
C45A C46A H46A 125.5 . . ?
C46A C45A H45A 125.4 . . ?
C46A C45A C44A 109.2(11) . . ?
C44A C45A H45A 125.4 . . ?
O2A C44A C45A 129.1(18) . . ?
O2A C44A N6A 125.9(16) . . ?
N6A C44A C45A 105.0(10) . . ?
C47A N6A C44A 112.3(11) . . ?
C47A N6A C43A 122.4(13) . . ?
C44A N6A C43A 125.3(13) . . ?
C42 C43A H43C 111.2 . . ?
C42 C43A H43D 111.2 . . ?
N6A C43A C42 102.7(10) . . ?
N6A C43A H43C 111.2 . . ?
N6A C43A H43D 111.2 . . ?
H43C C43A H43D 109.1 . . ?
Cl1A C1B Cl2A 106.6(8) . . ?
Cl1A C1B H1BA 110.4 . . ?
Cl1A C1B H1BB 110.4 . . ?
Cl2A C1B H1BA 110.4 . . ?
Cl2A C1B H1BB 110.4 . . ?
H1BA C1B H1BB 108.6 . . ?
O4A C88A C87A 123.1(13) . . ?
O4A C88A N11A 123.4(14) . . ?
N11A C88A C87A 113.4(13) . . ?
N10 C87A C88A 100.5(12) . . ?
N10 C87A H87C 111.7 . . ?
N10 C87A H87D 111.7 . . ?
C88A C87A H87C 111.7 . . ?
C88A C87A H87D 111.7 . . ?
H87C C87A H87D 109.4 . . ?
C90A C89A H89C 109.0 . . ?
C90A C89A H89D 109.0 . . ?
H89C C89A H89D 107.8 . . ?
N11A C89A C90A 112.9(14) . . ?
N11A C89A H89C 109.0 . . ?
N11A C89A H89D 109.0 . . ?
C88A N11A C89A 125.4(15) . . ?
C88A N11A H11A 117.3 . . ?
C89A N11A H11A 117.3 . . ?

loop_
_geom_bond_atom_site_label_1
_geom_bond_atom_site_label_2
_geom_bond_distance
_geom_bond_site_symmetry_2
_geom_bond_publ_flag
Au1 C1 2.026(4) . ?
Au1 C28 2.036(4) . ?
Au2 C48 2.035(4) . ?
Au2 C75 2.038(4) . ?
P1 F2 1.599(3) . ?
P1 F6 1.587(3) . ?
P1 F5 1.599(3) . ?
P1 F3 1.600(3) . ?
P1 F1 1.585(3) . ?
P1 F4 1.598(3) . ?
P2 F9 1.607(7) . ?
P2 F7 1.603(8) . ?
P2 F12 1.590(6) . ?
P2 F10 1.612(6) . ?
P2 F8 1.606(8) . ?
P2 F11 1.586(6) . ?
Cl2 C1A 1.832(12) . ?
N8 C48 1.336(5) . ?
N8 C50 1.392(5) . ?
N8 C63 1.438(5) . ?
N2 C1 1.343(5) . ?
N2 C3 1.382(5) . ?
N2 C16 1.445(5) . ?
N1 C1 1.345(5) . ?
N1 C4 1.440(5) . ?
N1 C2 1.380(5) . ?
N7 C48 1.339(5) . ?
N7 C51 1.442(5) . ?
N7 C49 1.384(5) . ?
Cl1 C1A 1.800(11) . ?
N9 C78 1.432(6) . ?
N9 C75 1.345(6) . ?
N9 C76 1.384(6) . ?
N3 C28 1.337(6) . ?
N3 C31 1.436(6) . ?
N3 C29 1.382(6) . ?
O1 C41 1.207(7) . ?
N4 C28 1.342(6) . ?
N4 C30 1.379(6) . ?
N4 C40 1.439(7) . ?
C4 C9 1.403(6) . ?
C4 C5 1.398(6) . ?
N10 C75 1.333(7) . ?
N10 C77 1.391(6) . ?
N10 C87 1.534(13) . ?
N10 C87A 1.36(2) . ?
C2 H2 0.9500 . ?
C2 C3 1.343(6) . ?
C56 C55 1.389(6) . ?
C56 C51 1.403(6) . ?
C56 C60 1.518(6) . ?
C54 H54 0.9500 . ?
C54 C55 1.383(7) . ?
C54 C53 1.384(7) . ?
C7 H7 0.9500 . ?
C7 C6 1.377(7) . ?
C7 C8 1.385(7) . ?
C55 H55 0.9500 . ?
C9 C8 1.391(6) . ?
C9 C13 1.518(6) . ?
C3 H3 0.9500 . ?
C50 H50 0.9500 . ?
C50 C49 1.356(6) . ?
C51 C52 1.401(6) . ?
C21 C16 1.399(6) . ?
C21 C20 1.393(6) . ?
C21 C25 1.522(7) . ?
C53 H53 0.9500 . ?
C53 C52 1.400(6) . ?
C16 C17 1.399(6) . ?
C49 H49 0.9500 . ?
C36 C35 1.390(6) . ?
C36 C31 1.394(6) . ?
C36 C39 1.506(7) . ?
C35 H35 0.9500 . ?
C35 C34 1.392(7) . ?
C20 H20 0.9500 . ?
C20 C19 1.380(7) . ?
C32 C31 1.394(7) . ?
C32 C33 1.385(7) . ?
C32 C37 1.514(6) . ?
C63 C68 1.403(6) . ?
C63 C64 1.394(6) . ?
C52 C57 1.514(6) . ?
C60 H60 1.0000 . ?
C60 C62 1.516(7) . ?
C60 C61 1.519(7) . ?
C6 H6 0.9500 . ?
C6 C5 1.396(7) . ?
C25 H25 1.0000 . ?
C25 C27 1.517(8) . ?
C25 C26 1.513(7) . ?
C34 C33 1.385(7) . ?
C34 C38 1.507(7) . ?
C68 C72 1.513(7) . ?
C68 C67 1.400(7) . ?
C5 C10 1.521(6) . ?
C78 C83 1.387(6) . ?
C78 C79 1.393(6) . ?
C82 H82 0.9500 . ?
C82 C83 1.385(7) . ?
C82 C81 1.390(7) . ?
C19 H19 0.9500 . ?
C19 C18 1.360(8) . ?
C17 C18 1.397(7) . ?
C17 C22 1.525(7) . ?
C64 C69 1.516(7) . ?
C64 C65 1.400(7) . ?
C83 C86 1.509(6) . ?
C18 H18 0.9500 . ?
N5 H5 0.8800 . ?
N5 C41 1.337(8) . ?
N5 C42 1.455(9) . ?
C8 H8 0.9500 . ?
C33 H33 0.9500 . ?
C91 O5 1.225(10) . ?
C91 N12 1.387(10) . ?
C91 C92 1.469(11) . ?
C79 C80 1.394(7) . ?
C79 C84 1.511(7) . ?
C76 H76 0.9500 . ?
C76 C77 1.325(8) . ?
C10 H10 1.0000 . ?
C10 C11 1.519(7) . ?
C10 C12 1.536(8) . ?
C72 H72 1.0000 . ?
C72 C74 1.535(7) . ?
C72 C73 1.531(7) . ?
C67 H67 0.9500 . ?
C67 C66 1.370(9) . ?
C74 H74A 0.9800 . ?
C74 H74B 0.9800 . ?
C74 H74C 0.9800 . ?
C80 H80 0.9500 . ?
C80 C81 1.386(7) . ?
C57 H57 1.0000 . ?
C57 C58 1.530(7) . ?
C57 C59 1.521(8) . ?
N11 H11 0.8800 . ?
N11 C88 1.361(15) . ?
N11 C89 1.415(12) . ?
C13 H13 1.0000 . ?
C13 C15 1.520(7) . ?
C13 C14 1.532(6) . ?
C86 H86A 0.9800 . ?
C86 H86B 0.9800 . ?
C86 H86C 0.9800 . ?
C11 H11B 0.9800 . ?
C11 H11C 0.9800 . ?
C11 H11D 0.9800 . ?
C77 H77 0.9500 . ?
C81 C85 1.518(8) . ?
O4 C88 1.214(13) . ?
C41 C40 1.537(9) . ?
C29 H29 0.9500 . ?
C29 C30 1.331(8) . ?
C30 H30 0.9500 . ?
C69 H69 1.0000 . ?
C69 C70 1.524(7) . ?
C69 C71 1.527(8) . ?
C38 H38A 0.9800 . ?
C38 H38B 0.9800 . ?
C38 H38C 0.9800 . ?
C84 H84A 0.9800 . ?
C84 H84B 0.9800 . ?
C84 H84C 0.9800 . ?
C37 H37A 0.9800 . ?
C37 H37B 0.9800 . ?
C37 H37C 0.9800 . ?
C66 H66 0.9500 . ?
C66 C65 1.378(9) . ?
C39 H39A 0.9800 . ?
C39 H39B 0.9800 . ?
C39 H39C 0.9800 . ?
C58 H58A 0.9800 . ?
C58 H58B 0.9800 . ?
C58 H58C 0.9800 . ?
C22 H22 1.0000 . ?
C22 C24 1.545(8) . ?
C22 C23 1.526(8) . ?
C40 H40A 0.9900 . ?
C40 H40B 0.9900 . ?
C70 H70A 0.9800 . ?
C70 H70B 0.9800 . ?
C70 H70C 0.9800 . ?
C85 H85A 0.9800 . ?
C85 H85B 0.9800 . ?
C85 H85C 0.9800 . ?
C62 H62A 0.9800 . ?
C62 H62B 0.9800 . ?
C62 H62C 0.9800 . ?
C15 H15A 0.9800 . ?
C15 H15B 0.9800 . ?
C15 H15C 0.9800 . ?
C65 H65 0.9500 . ?
C59 H59A 0.9800 . ?
C59 H59B 0.9800 . ?
C59 H59C 0.9800 . ?
N6 C43 1.441(9) . ?
N6 C47 1.389(9) . ?
N6 C44 1.397(9) . ?
C14 H14A 0.9800 . ?
C14 H14B 0.9800 . ?
C14 H14C 0.9800 . ?
O3 C47 1.226(10) . ?
C24 H24A 0.9800 . ?
C24 H24B 0.9800 . ?
C24 H24C 0.9800 . ?
O2 C44 1.231(9) . ?
C12 H12A 0.9800 . ?
C12 H12B 0.9800 . ?
C12 H12C 0.9800 . ?
C87 H87A 0.9900 . ?
C87 H87B 0.9900 . ?
C87 C88 1.522(13) . ?
C42 H42A 0.9900 . ?
C42 H42B 0.9900 . ?
C42 H42C 0.9900 . ?
C42 H42D 0.9900 . ?
C42 C43 1.505(10) . ?
C42 C43A 1.524(17) . ?
C23 H23A 0.9800 . ?
C23 H23B 0.9800 . ?
C23 H23C 0.9800 . ?
N12 C94 1.370(11) . ?
N12 C90 1.457(11) . ?
C61 H61A 0.9800 . ?
C61 H61B 0.9800 . ?
C61 H61C 0.9800 . ?
C43 H43A 0.9900 . ?
C43 H43B 0.9900 . ?
C73 H73A 0.9800 . ?
C73 H73B 0.9800 . ?
C73 H73C 0.9800 . ?
O6 C94 1.213(10) . ?
C27 H27A 0.9800 . ?
C27 H27B 0.9800 . ?
C27 H27C 0.9800 . ?
C26 H26A 0.9800 . ?
C26 H26B 0.9800 . ?
C26 H26C 0.9800 . ?
C47 C46 1.455(11) . ?
C89 H89A 0.9900 . ?
C89 H89B 0.9900 . ?
C89 C90 1.544(13) . ?
C71 H71A 0.9800 . ?
C71 H71B 0.9800 . ?
C71 H71C 0.9800 . ?
C92 H92 0.9500 . ?
C92 C93 1.290(13) . ?
C44 C45 1.470(11) . ?
C46 H46 0.9500 . ?
C46 C45 1.347(11) . ?
C94 C93 1.478(12) . ?
C93 H93 0.9500 . ?
C45 H45 0.9500 . ?
C90 H90A 0.9900 . ?
C90 H90B 0.9900 . ?
C1A H1AA 0.9900 . ?
C1A H1AB 0.9900 . ?
C90A H90C 0.9900 . ?
C90A H90D 0.9900 . ?
C90A N12A 1.461(14) . ?
C90A C89A 1.557(15) . ?
N12A C91A 1.381(14) . ?
N12A C94A 1.389(14) . ?
C91A C92A 1.460(15) . ?
C91A O5A 1.219(13) . ?
C94A C93A 1.488(16) . ?
C94A O6A 1.221(13) . ?
C93A H93A 0.9500 . ?
C93A C92A 1.315(16) . ?
C92A H92A 0.9500 . ?
P2A F11A 1.605(9) . ?
P2A F12A 1.588(9) . ?
P2A F10A 1.589(9) . ?
P2A F7A 1.599(8) . ?
P2A F9A 1.564(10) . ?
P2A F8A 1.624(9) . ?
O3A C47A 1.230(13) . ?
C47A C46A 1.479(14) . ?
C47A N6A 1.386(12) . ?
C46A H46A 0.9500 . ?
C46A C45A 1.343(14) . ?
C45A H45A 0.9500 . ?
C45A C44A 1.463(14) . ?
C44A O2A 1.228(13) . ?
C44A N6A 1.389(12) . ?
N6A C43A 1.453(12) . ?
C43A H43C 0.9900 . ?
C43A H43D 0.9900 . ?
Cl1A C1B 1.782(13) . ?
Cl2A C1B 1.833(13) . ?
C1B H1BA 0.9900 . ?
C1B H1BB 0.9900 . ?
O4A C88A 1.237(15) . ?
C88A C87A 1.514(14) . ?
C88A N11A 1.343(16) . ?
C87A H87C 0.9900 . ?
C87A H87D 0.9900 . ?
C89A H89C 0.9900 . ?
C89A H89D 0.9900 . ?
C89A N11A 1.400(15) . ?
N11A H11A 0.8800 . ?

loop_
_geom_torsion_atom_site_label_1
_geom_torsion_atom_site_label_2
_geom_torsion_atom_site_label_3
_geom_torsion_atom_site_label_4
_geom_torsion
_geom_torsion_site_symmetry_1
_geom_torsion_site_symmetry_2
_geom_torsion_site_symmetry_3
_geom_torsion_site_symmetry_4
_geom_torsion_publ_flag
N8 C50 C49 N7 0.1(5) . . . . ?
N8 C63 C68 C72 4.4(6) . . . . ?
N8 C63 C68 C67 -178.2(4) . . . . ?
N8 C63 C64 C69 -0.6(6) . . . . ?
N8 C63 C64 C65 178.0(4) . . . . ?
N2 C16 C17 C18 -174.4(4) . . . . ?
N2 C16 C17 C22 5.3(6) . . . . ?
N1 C4 C9 C8 178.8(4) . . . . ?
N1 C4 C9 C13 -2.1(6) . . . . ?
N1 C4 C5 C6 -179.0(4) . . . . ?
N1 C4 C5 C10 3.0(6) . . . . ?
N1 C2 C3 N2 -0.4(5) . . . . ?
N7 C51 C52 C53 -178.2(4) . . . . ?
N7 C51 C52 C57 2.7(6) . . . . ?
N9 C78 C83 C82 175.4(4) . . . . ?
N9 C78 C83 C86 -3.7(6) . . . . ?
N9 C78 C79 C80 -175.7(4) . . . . ?
N9 C78 C79 C84 5.3(6) . . . . ?
N9 C76 C77 N10 -0.5(7) . . . . ?
C48 N8 C50 C49 0.7(5) . . . . ?
C48 N8 C63 C68 80.2(5) . . . . ?
C48 N8 C63 C64 -98.8(5) . . . . ?
C48 N7 C51 C56 -88.0(5) . . . . ?
C48 N7 C51 C52 90.6(5) . . . . ?
C48 N7 C49 C50 -0.8(5) . . . . ?
C1 N2 C3 C2 0.8(5) . . . . ?
C1 N2 C16 C21 80.7(5) . . . . ?
C1 N2 C16 C17 -101.3(5) . . . . ?
C1 N1 C4 C9 -83.2(5) . . . . ?
C1 N1 C4 C5 97.1(5) . . . . ?
C1 N1 C2 C3 -0.1(5) . . . . ?
N3 C29 C30 N4 0.3(7) . . . . ?
O1 C41 C40 N4 2.1(7) . . . . ?
C4 N1 C1 Au1 -2.9(6) . . . . ?
C4 N1 C1 N2 175.6(4) . . . . ?
C4 N1 C2 C3 -175.1(4) . . . . ?
C4 C9 C8 C7 0.6(6) . . . . ?
C4 C9 C13 C15 118.8(5) . . . . ?
C4 C9 C13 C14 -116.0(5) . . . . ?
C4 C5 C10 C11 101.4(5) . . . . ?
C4 C5 C10 C12 -136.1(5) . . . . ?
N10 C87 C88 N11 -179.1(8) . . . . ?
N10 C87 C88 O4 1.1(9) . . . . ?
C2 N1 C1 Au1 -177.9(3) . . . . ?
C2 N1 C1 N2 0.6(5) . . . . ?
C2 N1 C4 C9 91.1(5) . . . . ?
C2 N1 C4 C5 -88.6(5) . . . . ?
C56 C51 C52 C53 0.3(6) . . . . ?
C56 C51 C52 C57 -178.7(4) . . . . ?
C54 C53 C52 C51 0.6(7) . . . . ?
C54 C53 C52 C57 179.6(4) . . . . ?
C7 C6 C5 C4 -0.2(6) . . . . ?
C7 C6 C5 C10 177.9(4) . . . . ?
C55 C56 C51 N7 177.5(4) . . . . ?
C55 C56 C51 C52 -1.1(6) . . . . ?
C55 C56 C60 C62 -68.6(6) . . . . ?
C55 C56 C60 C61 58.0(6) . . . . ?
C55 C54 C53 C52 -0.7(7) . . . . ?
C9 C4 C5 C6 1.4(6) . . . . ?
C9 C4 C5 C10 -176.7(4) . . . . ?
C3 N2 C1 Au1 177.7(3) . . . . ?
C3 N2 C1 N1 -0.9(5) . . . . ?
C3 N2 C16 C21 -94.1(5) . . . . ?
C3 N2 C16 C17 84.0(6) . . . . ?
C50 N8 C48 Au2 179.1(3) . . . . ?
C50 N8 C48 N7 -1.2(5) . . . . ?
C50 N8 C63 C68 -96.7(5) . . . . ?
C50 N8 C63 C64 84.3(5) . . . . ?
C51 N7 C48 Au2 -3.1(6) . . . . ?
C51 N7 C48 N8 177.2(4) . . . . ?
C51 N7 C49 C50 -176.7(4) . . . . ?
C51 C56 C55 C54 1.0(6) . . . . ?
C51 C56 C60 C62 111.0(5) . . . . ?
C51 C56 C60 C61 -122.5(6) . . . . ?
C51 C52 C57 C58 104.2(5) . . . . ?
C51 C52 C57 C59 -132.7(5) . . . . ?
C21 C16 C17 C18 3.6(6) . . . . ?
C21 C16 C17 C22 -176.7(4) . . . . ?
C21 C20 C19 C18 1.7(7) . . . . ?
C53 C54 C55 C56 -0.1(7) . . . . ?
C53 C52 C57 C58 -74.8(6) . . . . ?
C53 C52 C57 C59 48.3(6) . . . . ?
C16 N2 C1 Au1 2.3(6) . . . . ?
C16 N2 C1 N1 -176.3(4) . . . . ?
C16 N2 C3 C2 176.3(4) . . . . ?
C16 C21 C20 C19 0.0(6) . . . . ?
C16 C21 C25 C27 -125.0(6) . . . . ?
C16 C21 C25 C26 110.2(6) . . . . ?
C16 C17 C18 C19 -1.7(7) . . . . ?
C16 C17 C22 C24 130.9(5) . . . . ?
C16 C17 C22 C23 -106.3(5) . . . . ?
C49 N7 C48 Au2 -179.0(3) . . . . ?
C49 N7 C48 N8 1.3(5) . . . . ?
C49 N7 C51 C56 87.3(5) . . . . ?
C49 N7 C51 C52 -94.1(5) . . . . ?
C36 C35 C34 C33 1.9(7) . . . . ?
C36 C35 C34 C38 -180.0(5) . . . . ?
C35 C36 C31 N3 176.6(4) . . . . ?
C35 C36 C31 C32 -1.0(6) . . . . ?
C35 C34 C33 C32 -1.6(7) . . . . ?
C20 C21 C16 N2 175.2(4) . . . . ?
C20 C21 C16 C17 -2.7(6) . . . . ?
C20 C21 C25 C27 55.0(6) . . . . ?
C20 C21 C25 C26 -69.8(7) . . . . ?
C20 C19 C18 C17 -0.8(7) . . . . ?
C28 N3 C31 C36 96.8(6) . . . . ?
C28 N3 C31 C32 -85.6(6) . . . . ?
C28 N3 C29 C30 -0.1(7) . . . . ?
C28 N4 C30 C29 -0.4(7) . . . . ?
C28 N4 C40 C41 -76.4(6) . . . . ?
C63 N8 C48 Au2 1.8(6) . . . . ?
C63 N8 C48 N7 -178.6(4) . . . . ?
C63 N8 C50 C49 178.0(4) . . . . ?
C63 C68 C72 C74 100.5(5) . . . . ?
C63 C68 C72 C73 -134.6(5) . . . . ?
C63 C68 C67 C66 0.4(7) . . . . ?
C63 C64 C69 C70 91.5(5) . . . . ?
C63 C64 C69 C71 -144.1(5) . . . . ?
C63 C64 C65 C66 0.0(7) . . . . ?
C60 C56 C55 C54 -179.5(4) . . . . ?
C60 C56 C51 N7 -2.1(6) . . . . ?
C60 C56 C51 C52 179.4(4) . . . . ?
C31 N3 C28 Au1 10.2(7) . . . . ?
C31 N3 C28 N4 -172.9(4) . . . . ?
C31 N3 C29 C30 172.9(5) . . . . ?
C31 C36 C35 C34 -0.6(6) . . . . ?
C31 C32 C33 C34 0.0(7) . . . . ?
C6 C7 C8 C9 0.5(7) . . . . ?
C6 C5 C10 C11 -76.6(6) . . . . ?
C6 C5 C10 C12 45.9(6) . . . . ?
C25 C21 C16 N2 -4.7(6) . . . . ?
C25 C21 C16 C17 177.3(4) . . . . ?
C25 C21 C20 C19 -180.0(4) . . . . ?
C68 C63 C64 C69 -179.6(4) . . . . ?
C68 C63 C64 C65 -1.0(6) . . . . ?
C68 C67 C66 C65 -1.5(8) . . . . ?
C5 C4 C9 C8 -1.6(6) . . . . ?
C5 C4 C9 C13 177.6(4) . . . . ?
C78 N9 C75 Au2 5.2(7) . . . . ?
C78 N9 C75 N10 -177.2(4) . . . . ?
C78 N9 C76 C77 177.5(5) . . . . ?
C78 C79 C80 C81 -0.8(7) . . . . ?
C64 C63 C68 C72 -176.6(4) . . . . ?
C64 C63 C68 C67 0.8(6) . . . . ?
C83 C78 C79 C80 2.7(6) . . . . ?
C83 C78 C79 C84 -176.3(4) . . . . ?
C83 C82 C81 C80 0.5(7) . . . . ?
C83 C82 C81 C85 179.7(5) . . . . ?
C18 C17 C22 C24 -49.3(6) . . . . ?
C18 C17 C22 C23 73.4(6) . . . . ?
N5 C41 C40 N4 -180.0(4) . . . . ?
N5 C42 C43 N6 -48.1(12) . . . . ?
N5 C42 C43A N6A -64(2) . . . . ?
C75 N9 C78 C83 95.6(5) . . . . ?
C75 N9 C78 C79 -85.9(6) . . . . ?
C75 N9 C76 C77 0.4(7) . . . . ?
C75 N10 C77 C76 0.3(8) . . . . ?
C75 N10 C87 C88 -88.5(9) . . . . ?
C75 N10 C87A C88A -98.6(8) . . . . ?
C8 C7 C6 C5 -0.7(7) . . . . ?
C8 C9 C13 C15 -62.0(6) . . . . ?
C8 C9 C13 C14 63.1(6) . . . . ?
C33 C32 C31 N3 -176.2(4) . . . . ?
C33 C32 C31 C36 1.4(6) . . . . ?
C91 N12 C94 O6 178.6(3) . . . . ?
C91 N12 C94 C93 -3.4(5) . . . . ?
C91 N12 C90 C89 68.4(11) . . . . ?
C91 C92 C93 C94 -0.4(5) . . . . ?
C79 C78 C83 C82 -3.0(6) . . . . ?
C79 C78 C83 C86 177.8(4) . . . . ?
C79 C80 C81 C82 -0.8(7) . . . . ?
C79 C80 C81 C85 -179.9(5) . . . . ?
C76 N9 C78 C83 -81.0(6) . . . . ?
C76 N9 C78 C79 97.5(6) . . . . ?
C76 N9 C75 Au2 -177.8(4) . . . . ?
C76 N9 C75 N10 -0.2(6) . . . . ?
C72 C68 C67 C66 177.9(5) . . . . ?
C67 C68 C72 C74 -76.8(6) . . . . ?
C67 C68 C72 C73 48.1(6) . . . . ?
C67 C66 C65 C64 1.3(8) . . . . ?
N11 C89 C90 N12 58.2(12) . . . . ?
C13 C9 C8 C7 -178.6(4) . . . . ?
C77 N10 C75 Au2 177.5(4) . . . . ?
C77 N10 C75 N9 -0.1(6) . . . . ?
C77 N10 C87 C88 75.7(10) . . . . ?
C77 N10 C87A C88A 89.3(12) . . . . ?
C81 C82 C83 C78 1.3(7) . . . . ?
C81 C82 C83 C86 -179.5(4) . . . . ?
C41 N5 C42 C43 -93.6(8) . . . . ?
C41 N5 C42 C43A -85.8(12) . . . . ?
C29 N3 C28 Au1 -177.1(4) . . . . ?
C29 N3 C28 N4 -0.2(6) . . . . ?
C29 N3 C31 C36 -75.0(6) . . . . ?
C29 N3 C31 C32 102.6(6) . . . . ?
C30 N4 C28 Au1 177.3(4) . . . . ?
C30 N4 C28 N3 0.4(6) . . . . ?
C30 N4 C40 C41 87.1(6) . . . . ?
C69 C64 C65 C66 178.5(5) . . . . ?
C38 C34 C33 C32 -179.7(5) . . . . ?
C84 C79 C80 C81 178.2(4) . . . . ?
C37 C32 C31 N3 5.5(6) . . . . ?
C37 C32 C31 C36 -177.0(4) . . . . ?
C37 C32 C33 C34 178.3(4) . . . . ?
C39 C36 C35 C34 -179.9(4) . . . . ?
C39 C36 C31 N3 -4.1(6) . . . . ?
C39 C36 C31 C32 178.2(4) . . . . ?
O5 C91 N12 C94 -176.3(6) . . . . ?
O5 C91 N12 C90 10.6(11) . . . . ?
O5 C91 C92 C93 177.8(6) . . . . ?
C22 C17 C18 C19 178.6(5) . . . . ?
C40 N4 C28 Au1 -17.1(7) . . . . ?
C40 N4 C28 N3 166.0(5) . . . . ?
C40 N4 C30 C29 -166.0(5) . . . . ?
C65 C64 C69 C70 -87.0(6) . . . . ?
C65 C64 C69 C71 37.4(7) . . . . ?
N6 C47 C46 C45 0.4(6) . . . . ?
N6 C44 C45 C46 0.6(5) . . . . ?
O3 C47 C46 C45 -179.5(6) . . . . ?
O2 C44 C45 C46 -179.4(4) . . . . ?
C87 N10 C75 Au2 -16.8(9) . . . . ?
C87 N10 C75 N9 165.6(7) . . . . ?
C87 N10 C77 C76 -166.3(7) . . . . ?
C42 N5 C41 O1 -5.9(9) . . . . ?
C42 N5 C41 C40 176.2(5) . . . . ?
N12 C91 C92 C93 -1.7(7) . . . . ?
N12 C94 C93 C92 2.3(4) . . . . ?
C88 N11 C89 C90 -97.2(11) . . . . ?
C43 N6 C47 O3 -0.2(7) . . . . ?
C43 N6 C47 C46 179.8(3) . . . . ?
C43 N6 C44 O2 -0.2(3) . . . . ?
C43 N6 C44 C45 179.8(2) . . . . ?
O6 C94 C93 C92 -179.9(3) . . . . ?
C47 N6 C43 C42 -88.9(9) . . . . ?
C47 N6 C44 O2 179.7(4) . . . . ?
C47 N6 C44 C45 -0.3(3) . . . . ?
C47 C46 C45 C44 -0.6(6) . . . . ?
C89 N11 C88 O4 3.5(11) . . . . ?
C89 N11 C88 C87 -176.2(10) . . . . ?
C92 C91 N12 C94 3.2(6) . . . . ?
C92 C91 N12 C90 -169.9(7) . . . . ?
C44 N6 C43 C42 90.9(9) . . . . ?
C44 N6 C47 O3 179.9(5) . . . . ?
C44 N6 C47 C46 -0.1(4) . . . . ?
C94 N12 C90 C89 -103.4(9) . . . . ?
C90 N12 C94 O6 -8.5(8) . . . . ?
C90 N12 C94 C93 169.5(7) . . . . ?
C90A N12A C91A C92A -179.9(3) . . . . ?
C90A N12A C91A O5A -0.2(7) . . . . ?
C90A N12A C94A C93A -179.97(18) . . . . ?
C90A N12A C94A O6A 0.06(19) . . . . ?
C90A C89A N11A C88A -86.8(18) . . . . ?
N12A C90A C89A N11A 67.6(17) . . . . ?
N12A C91A C92A C93A -0.1(6) . . . . ?
N12A C94A C93A C92A -0.1(4) . . . . ?
C91A N12A C94A C93A 0.0(3) . . . . ?
C91A N12A C94A O6A -179.9(3) . . . . ?
C94A N12A C91A C92A 0.1(5) . . . . ?
C94A N12A C91A O5A 179.8(5) . . . . ?
C94A C93A C92A C91A 0.1(5) . . . . ?
O6A C94A C93A C92A 179.9(4) . . . . ?
O5A C91A C92A C93A -179.8(6) . . . . ?
O3A C47A C46A C45A 179.8(7) . . . . ?
O3A C47A N6A C44A -179.8(5) . . . . ?
O3A C47A N6A C43A 0.2(8) . . . . ?
C47A C46A C45A C44A -0.2(7) . . . . ?
C47A N6A C43A C42 -72.2(19) . . . . ?
C46A C47A N6A C44A -0.1(5) . . . . ?
C46A C47A N6A C43A 179.9(3) . . . . ?
C46A C45A C44A O2A -179.8(5) . . . . ?
C46A C45A C44A N6A 0.1(5) . . . . ?
C45A C44A N6A C47A 0.1(4) . . . . ?
C45A C44A N6A C43A -180.0(3) . . . . ?
C44A N6A C43A C42 107.8(18) . . . . ?
O2A C44A N6A C47A 179.9(5) . . . . ?
O2A C44A N6A C43A -0.1(4) . . . . ?
N6A C47A C46A C45A 0.2(7) . . . . ?
O4A C88A C87A N10 18.4(11) . . . . ?
O4A C88A N11A C89A -12.0(17) . . . . ?
C87A N10 C75 Au2 3.8(11) . . . . ?
C87A N10 C75 N9 -173.8(9) . . . . ?
C87A N10 C77 C76 173.0(11) . . . . ?
C87A C88A N11A C89A 168.1(16) . . . . ?
C89A C90A N12A C91A 96.1(11) . . . . ?
C89A C90A N12A C94A -83.9(11) . . . . ?
N11A C88A C87A N10 -161.7(10) . . . . ?

loop_
_exptl_oxdiff_crystal_face_indexfrac_h
_exptl_oxdiff_crystal_face_indexfrac_k
_exptl_oxdiff_crystal_face_indexfrac_l
_exptl_oxdiff_crystal_face_x
_exptl_oxdiff_crystal_face_y
_exptl_oxdiff_crystal_face_z
-0.0004 0.9992 -0.0000 -0.0157 -0.0098 0.0867
0.0004 -0.9992 0.0000 0.0157 0.0098 -0.0867
-0.0002 0.0000 0.9991 -0.0021 0.0575 0.0203
0.0002 -0.0000 -0.9991 0.0021 -0.0575 -0.0203
-6.7690 2.1834 5.9888 0.9073 0.2696 0.3226
6.7690 -2.1834 -5.9888 -0.9073 -0.2696 -0.3226
